data_7037845
loop_
_publ_author_name
'Ferrara, Skylar J.'
'Wang, Bo'
'Donahue, James P.'

_publ_section_title
;
 An S4-symmetric mixed-valent decacopper cage comprised of
 [Cu(II)(L-S2N2)] complexes bridged by Cu(I)(MeCN)n (n = 1 or 2) cations.
;
_journal_issue 7
_journal_name_full 'Dalton transactions (Cambridge, England : 2003)'
_journal_page_first 2997
_journal_page_last 3002
_journal_paper_doi 10.1039/c5dt04359j
_journal_volume 45
_journal_year 2016
_chemical_formula_moiety 'C48 H96 N16 S8 Cu10, 6(B F4), 2.25(C2 H3 N)'
_chemical_formula_sum 'C52.5 H102.75 B6 Cu10 F24 N18.25 S8'
_chemical_formula_weight 2402.51
_space_group_crystal_system monoclinic
_space_group_IT_number 7
_space_group_name_Hall 'P -2yac'
_space_group_name_H-M_alt 'P 1 n 1'
_symmetry_space_group_name_Hall 'P -2yac'
_symmetry_space_group_name_H-M 'P 1 n 1'
_atom_sites_solution_hydrogens geom
_audit_creation_method SHELXL-2014/7
_audit_update_record
;
2015-10-22 deposited with the CCDC.
2016-01-05 downloaded from the CCDC.
;
_cell_angle_alpha 90
_cell_angle_beta 90.39(3)
_cell_angle_gamma 90
_cell_formula_units_Z 4
_cell_length_a 14.014(3)
_cell_length_b 31.074(6)
_cell_length_c 21.818(4)
_cell_measurement_reflns_used 9191
_cell_measurement_temperature 150(2)
_cell_measurement_theta_max 26.3495
_cell_measurement_theta_min 2.4455
_cell_volume 9501(3)
_computing_cell_refinement '<i>SAINT</i> (Bruker AXS, 2013a)'
_computing_data_collection '<i>APEX2</i> (Bruker AXS, 2013)'
_computing_data_reduction '<i>SAINT</i> (Bruker AXS, 2013a)'
_computing_molecular_graphics '<i>DIAMOND</i> (Brandenburg & Putz, 2012)'
_computing_publication_material '<i>SHELXTL</i> (Bruker AXS, 2008)'
_computing_structure_refinement '<i>SHELXL-2013</i> (Sheldrick, 2013)'
_computing_structure_solution '<i>SHELXT</i> (Bruker AXS 2013c)'
_diffrn_ambient_temperature 150(2)
_diffrn_measured_fraction_theta_full 0.999
_diffrn_measured_fraction_theta_max 0.997
_diffrn_measurement_device_type 'Bruker Smart APEX CCD'
_diffrn_measurement_method '\f and \w scans'
_diffrn_radiation_monochromator graphite
_diffrn_radiation_type MoK\a
_diffrn_radiation_wavelength 0.71073
_diffrn_reflns_av_R_equivalents 0.0444
_diffrn_reflns_av_unetI/netI 0.0481
_diffrn_reflns_laue_measured_fraction_full 0.999
_diffrn_reflns_laue_measured_fraction_max 0.997
_diffrn_reflns_limit_h_max 17
_diffrn_reflns_limit_h_min -17
_diffrn_reflns_limit_k_max 38
_diffrn_reflns_limit_k_min -38
_diffrn_reflns_limit_l_max 27
_diffrn_reflns_limit_l_min -27
_diffrn_reflns_number 142127
_diffrn_reflns_point_group_measured_fraction_full 0.999
_diffrn_reflns_point_group_measured_fraction_max 0.997
_diffrn_reflns_theta_full 25.242
_diffrn_reflns_theta_max 26.373
_diffrn_reflns_theta_min 1.842
_diffrn_source 'fine-focus sealed tube'
_exptl_absorpt_coefficient_mu 2.457
_exptl_absorpt_correction_T_max 0.487
_exptl_absorpt_correction_T_min 0.362
_exptl_absorpt_correction_type multi-scan
_exptl_absorpt_process_details '<i>SADABS</i> (Bruker AXS, 2013b)'
_exptl_crystal_colour purple
_exptl_crystal_density_diffrn 1.680
_exptl_crystal_density_meas ?
_exptl_crystal_description block
_exptl_crystal_F_000 4838
_exptl_crystal_size_max 0.422
_exptl_crystal_size_mid 0.365
_exptl_crystal_size_min 0.342
_refine_diff_density_max 1.341
_refine_diff_density_min -1.434
_refine_diff_density_rms 0.177
_refine_ls_abs_structure_details
;
 Refined as an inversion twin.
;
_refine_ls_abs_structure_Flack 0.164(18)
_refine_ls_extinction_method none
_refine_ls_goodness_of_fit_ref 1.136
_refine_ls_hydrogen_treatment constr
_refine_ls_matrix_type full
_refine_ls_number_parameters 2066
_refine_ls_number_reflns 38673
_refine_ls_number_restraints 44
_refine_ls_restrained_S_all 1.136
_refine_ls_R_factor_all 0.0798
_refine_ls_R_factor_gt 0.0750
_refine_ls_shift/su_max 0.001
_refine_ls_shift/su_mean 0.000
_refine_ls_structure_factor_coef Fsqd
_refine_ls_weighting_details 'w=1/[\s^2^(Fo^2^)+(0.0001P)^2^+141.0506P] where P=(Fo^2^+2Fc^2^)/3'
_refine_ls_weighting_scheme calc
_refine_ls_wR_factor_gt 0.1671
_refine_ls_wR_factor_ref 0.1691
_reflns_Friedel_coverage 0.998
_reflns_friedel_fraction_full 0.999
_reflns_friedel_fraction_max 0.997
_reflns_number_gt 35724
_reflns_number_total 38673
_reflns_threshold_expression 'I > 2\s(I)'
_cod_data_source_file c5dt04359j2.cif
_cod_data_source_block jpd501_a
_cod_depositor_comments
;
The following automatic conversions were performed:

'_exptl_crystal_density_meas' value 'not measured' was changed to '?'
- the value is perceived as not measured.

Automatic conversion script
Id: cif_fix_values 4268 2015-11-12 08:31:59Z antanas 

 Adding full bibliography for 7037845.cif.
;
_cod_original_formula_sum 'C52.50 H102.75 B6 Cu10 F24 N18.25 S8'
_cod_database_code 7037845
_shelx_shelxl_version_number 2014/7
_shelx_space_group_comment
;
The symmetry employed for this shelxl refinement is uniquely defined
by the following loop, which should always be used as a source of
symmetry information in preference to the above space-group names.
They are only intended as comments.
;
_shelx_estimated_absorpt_t_min 0.424
_shelx_estimated_absorpt_t_max 0.487

loop_
_space_group_symop_operation_xyz
'x, y, z'
'x+1/2, -y, z+1/2'

loop_
_atom_site_label
_atom_site_type_symbol
_atom_site_fract_x
_atom_site_fract_y
_atom_site_fract_z
_atom_site_U_iso_or_equiv
_atom_site_adp_type
_atom_site_occupancy
_atom_site_site_symmetry_order
_atom_site_calc_flag
_atom_site_refinement_flags_posn
_atom_site_refinement_flags_adp
_atom_site_refinement_flags_occupancy
_atom_site_disorder_assembly
_atom_site_disorder_group
Cu1 Cu -0.9981(5) 0.31397(5) 0.1518(3) 0.0204(4) Uani 1 1 d . . . . .
Cu2 Cu -1.0770(5) 0.48073(6) 0.3278(3) 0.0190(4) Uani 1 1 d . . . . .
Cu3 Cu -0.7290(5) 0.47451(5) 0.2173(3) 0.0170(3) Uani 1 1 d . . . . .
Cu4 Cu -0.8131(5) 0.31351(7) 0.3924(3) 0.0295(4) Uani 1 1 d . . . . .
Cu5 Cu -0.7624(5) 0.35478(6) 0.2298(3) 0.0227(4) Uani 1 1 d . . . . .
Cu6 Cu -0.9759(5) 0.42980(6) 0.1766(3) 0.0202(4) Uani 1 1 d . . . . .
Cu7 Cu -0.8355(5) 0.42716(7) 0.3724(3) 0.0307(4) Uani 1 1 d . . . . .
Cu8 Cu -1.0548(5) 0.35797(6) 0.3132(3) 0.0292(4) Uani 1 1 d . . . . .
Cu9 Cu -0.9174(5) 0.25385(6) 0.2769(3) 0.0340(5) Uani 1 1 d . . . . .
Cu10 Cu -0.8937(5) 0.53295(6) 0.2769(3) 0.0335(5) Uani 1 1 d . . . . .
Cu11 Cu -0.2329(5) 0.02667(5) -0.1461(3) 0.0179(3) Uani 1 1 d . . . . .
Cu12 Cu -0.5815(5) 0.02203(6) -0.2560(3) 0.0189(4) Uani 1 1 d . . . . .
Cu13 Cu -0.5008(5) 0.18637(5) -0.0744(3) 0.0185(3) Uani 1 1 d . . . . .
Cu14 Cu -0.3263(5) 0.19253(6) -0.3145(3) 0.0298(4) Uani 1 1 d . . . . .
Cu15 Cu -0.4776(5) 0.07100(6) -0.1029(3) 0.0210(4) Uani 1 1 d . . . . .
Cu16 Cu -0.2664(5) 0.14700(6) -0.1544(3) 0.0227(4) Uani 1 1 d . . . . .
Cu17 Cu -0.3450(5) 0.07840(7) -0.3001(3) 0.0313(4) Uani 1 1 d . . . . .
Cu18 Cu -0.5642(5) 0.14471(6) -0.2370(3) 0.0281(4) Uani 1 1 d . . . . .
Cu19 Cu -0.3971(5) -0.02878(7) -0.2091(3) 0.0345(5) Uani 1 1 d . . . . .
Cu20 Cu -0.4255(5) 0.24836(6) -0.1962(3) 0.0342(5) Uani 1 1 d . . . . .
S1 S -0.8612(5) 0.29884(12) 0.2013(3) 0.0227(7) Uani 1 1 d . . . . .
S2 S -1.0521(5) 0.36840(12) 0.2094(3) 0.0226(7) Uani 1 1 d . . . . .
S3 S -1.0003(6) 0.42069(13) 0.3609(3) 0.0252(8) Uani 1 1 d . . . . .
S4 S -1.0104(5) 0.48945(11) 0.2363(3) 0.0177(7) Uani 1 1 d . . . . .
S5 S -0.8145(5) 0.41823(11) 0.1832(3) 0.0180(7) Uani 1 1 d . . . . .
S6 S -0.7857(5) 0.48367(13) 0.3122(3) 0.0233(8) Uani 1 1 d . . . . .
S7 S -0.7598(6) 0.36658(12) 0.3327(3) 0.0244(8) Uani 1 1 d . . . . .
S8 S -0.9584(6) 0.30350(12) 0.3501(3) 0.0261(8) Uani 1 1 d . . . . .
S9 S -0.3175(5) 0.08319(10) -0.1099(3) 0.0158(6) Uani 1 1 d . . . . .
S10 S -0.2902(5) 0.02143(12) -0.2424(3) 0.0237(8) Uani 1 1 d . . . . .
S11 S -0.5089(5) 0.08347(12) -0.2874(3) 0.0235(8) Uani 1 1 d . . . . .
S12 S -0.5131(5) 0.01233(11) -0.1647(3) 0.0182(7) Uani 1 1 d . . . . .
S13 S -0.5573(5) 0.13267(11) -0.1334(3) 0.0206(7) Uani 1 1 d . . . . .
S14 S -0.3640(5) 0.20171(11) -0.1232(3) 0.0196(7) Uani 1 1 d . . . . .
S15 S -0.2699(5) 0.13799(12) -0.2575(3) 0.0253(8) Uani 1 1 d . . . . .
S16 S -0.4700(6) 0.20056(13) -0.2716(3) 0.0300(9) Uani 1 1 d . . . . .
N1 N -0.9491(10) 0.2797(4) 0.0781(7) 0.025(3) Uani 1 1 d . . . . .
N2 N -1.1316(11) 0.3066(4) 0.1145(7) 0.026(3) Uani 1 1 d . . . . .
N3 N -1.1209(10) 0.4905(4) 0.4154(6) 0.024(3) Uani 1 1 d . . . . .
N4 N -1.1794(10) 0.5233(4) 0.3007(7) 0.022(3) Uani 1 1 d . . . . .
N5 N -0.6920(10) 0.4853(4) 0.1292(6) 0.023(3) Uani 1 1 d . . . . .
N6 N -0.6137(11) 0.5125(5) 0.2422(7) 0.030(3) Uani 1 1 d . . . . .
N7 N -0.6779(12) 0.3027(5) 0.4204(7) 0.036(3) Uani 1 1 d . . . . .
N8 N -0.8539(14) 0.2813(5) 0.4677(8) 0.042(4) Uani 1 1 d . . . . .
N9 N -0.6317(11) 0.3449(4) 0.1961(7) 0.030(3) Uani 1 1 d . . . . .
N10 N -1.0261(12) 0.4485(4) 0.0933(7) 0.032(3) Uani 1 1 d . . . . .
N11 N -0.8121(11) 0.4327(4) 0.4626(7) 0.030(3) Uani 1 1 d . . . . .
N13 N -1.0332(13) 0.2183(5) 0.2643(8) 0.046(4) Uani 1 1 d . . . . .
N14 N -0.8105(15) 0.2115(5) 0.2874(8) 0.050(5) Uani 1 1 d . . . . .
N15 N -0.8716(13) 0.5769(6) 0.2086(9) 0.048(4) Uani 1 1 d . . . . .
N16 N -0.9077(13) 0.5754(5) 0.3463(8) 0.044(4) Uani 1 1 d . . . . .
N17 N -0.1953(10) 0.0129(4) -0.0584(6) 0.021(3) Uani 1 1 d . . . . .
N18 N -0.1226(10) -0.0106(4) -0.1717(7) 0.025(3) Uani 1 1 d . . . . .
N19 N -0.6244(10) 0.0129(5) -0.3427(7) 0.030(3) Uani 1 1 d . . . . .
N20 N -0.6838(10) -0.0218(4) -0.2314(6) 0.025(3) Uani 1 1 d . . . . .
N21 N -0.6339(11) 0.1914(4) -0.0370(7) 0.030(3) Uani 1 1 d . . . . .
N22 N -0.4526(10) 0.2187(4) 0.0004(6) 0.023(3) Uani 1 1 d . . . . .
N23 N -0.1927(12) 0.2055(4) -0.3447(7) 0.035(3) Uani 1 1 d . . . . .
N24 N -0.3728(15) 0.2268(6) -0.3872(8) 0.055(5) Uani 1 1 d . . . . .
N25 N -0.5246(12) 0.0512(5) -0.0215(7) 0.041(4) Uani 1 1 d . . . . .
N26 N -0.1366(10) 0.1556(4) -0.1194(7) 0.029(3) Uani 1 1 d . . . . .
N27 N -0.3263(13) 0.0744(6) -0.3904(7) 0.044(4) Uani 1 1 d . . . . .
N28 N -0.7049(14) 0.1549(6) -0.2552(10) 0.061(5) Uani 1 1 d . . . . .
N29 N -0.3689(13) -0.0750(5) -0.1475(10) 0.056(5) Uani 1 1 d . . . . .
N30 N -0.4107(12) -0.0708(6) -0.2820(9) 0.049(4) Uani 1 1 d . . . . .
N31 N -0.5448(12) 0.2830(4) -0.1838(7) 0.034(3) Uani 1 1 d . . . . .
N32 N -0.3211(14) 0.2913(5) -0.2087(8) 0.043(4) Uani 1 1 d . . . . .
N33 N -0.9044(17) -0.0988(6) -0.1810(10) 0.063(5) Uani 1 1 d . . . . .
N34 N 0.0888(15) -0.5978(6) -0.2424(9) 0.055(5) Uani 1 1 d . . . . .
N35 N 0.089(3) -0.7751(14) -0.3700(19) 0.065(10) Uiso 0.5 1 d . . P . .
N36 N -0.6186(15) 0.1137(8) 0.1346(10) 0.071(6) Uani 1 1 d . . . . .
N37 N 0.3813(17) -0.3873(8) -0.5598(10) 0.074(6) Uani 1 1 d . . . . .
C1 C -0.8039(12) 0.2684(6) 0.1401(8) 0.032(4) Uani 1 1 d . . . . .
H1A H -0.7632 0.2878 0.1155 0.039 Uiso 1 1 calc R U . . .
H1B H -0.7629 0.2456 0.1579 0.039 Uiso 1 1 calc R U . . .
C2 C -0.8801(11) 0.2486(5) 0.0998(8) 0.023(3) Uani 1 1 d . . . . .
H2A H -0.8494 0.2347 0.0641 0.028 Uiso 1 1 calc R U . . .
H2B H -0.9135 0.2259 0.1232 0.028 Uiso 1 1 calc R U . . .
C3 C -0.9076(17) 0.3111(6) 0.0354(8) 0.043(5) Uani 1 1 d . . . . .
H3A H -0.8460 0.3211 0.0515 0.065 Uiso 1 1 calc R U . . .
H3B H -0.9509 0.3357 0.0309 0.065 Uiso 1 1 calc R U . . .
H3C H -0.8983 0.2975 -0.0046 0.065 Uiso 1 1 calc R U . . .
C4 C -1.0339(12) 0.2588(6) 0.0497(9) 0.034(4) Uani 1 1 d . . . . .
H4A H -1.0500 0.2322 0.0723 0.041 Uiso 1 1 calc R U . . .
H4B H -1.0200 0.2510 0.0067 0.041 Uiso 1 1 calc R U . . .
C5 C -1.1185(14) 0.2905(6) 0.0518(9) 0.038(4) Uani 1 1 d . . . . .
H5A H -1.1063 0.3149 0.0238 0.046 Uiso 1 1 calc R U . . .
H5B H -1.1774 0.2757 0.0378 0.046 Uiso 1 1 calc R U . . .
C6 C -1.1858(13) 0.2760(5) 0.1534(10) 0.038(4) Uani 1 1 d . . . . .
H6A H -1.2480 0.2701 0.1344 0.057 Uiso 1 1 calc R U . . .
H6B H -1.1952 0.2886 0.1941 0.057 Uiso 1 1 calc R U . . .
H6C H -1.1500 0.2491 0.1574 0.057 Uiso 1 1 calc R U . . .
C7 C -1.1798(12) 0.3506(5) 0.1146(9) 0.033(4) Uani 1 1 d . . . . .
H7A H -1.1470 0.3702 0.0859 0.040 Uiso 1 1 calc R U . . .
H7B H -1.2472 0.3478 0.1013 0.040 Uiso 1 1 calc R U . . .
C8 C -1.1748(12) 0.3684(5) 0.1787(9) 0.033(4) Uani 1 1 d . . . . .
H8A H -1.2159 0.3509 0.2058 0.039 Uiso 1 1 calc R U . . .
H8B H -1.1997 0.3982 0.1787 0.039 Uiso 1 1 calc R U . . .
C9 C -1.0499(13) 0.4197(6) 0.4375(8) 0.032(4) Uiso 1 1 d . . . . .
H9A H -1.0646 0.3897 0.4490 0.038 Uiso 1 1 calc R U . . .
H9B H -1.0020 0.4309 0.4670 0.038 Uiso 1 1 calc R U . . .
C10 C -1.1399(13) 0.4466(6) 0.4416(8) 0.034(4) Uani 1 1 d . . . . .
H10A H -1.1922 0.4325 0.4184 0.040 Uiso 1 1 calc R U . . .
H10B H -1.1597 0.4493 0.4849 0.040 Uiso 1 1 calc R U . . .
C11 C -1.0450(14) 0.5117(6) 0.4489(9) 0.041(5) Uani 1 1 d . . . . .
H11A H -1.0655 0.5170 0.4911 0.062 Uiso 1 1 calc R U . . .
H11B H -1.0298 0.5391 0.4291 0.062 Uiso 1 1 calc R U . . .
H11C H -0.9883 0.4932 0.4493 0.062 Uiso 1 1 calc R U . . .
C12 C -1.2100(14) 0.5165(6) 0.4116(9) 0.038(4) Uani 1 1 d . . . . .
H12A H -1.2191 0.5326 0.4502 0.046 Uiso 1 1 calc R U . . .
H12B H -1.2656 0.4972 0.4055 0.046 Uiso 1 1 calc R U . . .
C13 C -1.2029(14) 0.5479(5) 0.3580(8) 0.032(4) Uani 1 1 d . . . . .
H13A H -1.2642 0.5633 0.3526 0.039 Uiso 1 1 calc R U . . .
H13B H -1.1525 0.5694 0.3665 0.039 Uiso 1 1 calc R U . . .
C14 C -1.2641(12) 0.4973(6) 0.2798(9) 0.033(4) Uani 1 1 d . . . . .
H14A H -1.3174 0.5167 0.2702 0.049 Uiso 1 1 calc R U . . .
H14B H -1.2829 0.4775 0.3124 0.049 Uiso 1 1 calc R U . . .
H14C H -1.2473 0.4809 0.2431 0.049 Uiso 1 1 calc R U . . .
C15 C -1.1459(12) 0.5503(5) 0.2529(8) 0.031(4) Uani 1 1 d . . . . .
H15A H -1.0989 0.5709 0.2702 0.038 Uiso 1 1 calc R U . . .
H15B H -1.2001 0.5671 0.2363 0.038 Uiso 1 1 calc R U . . .
C16 C -1.1001(11) 0.5256(4) 0.2015(7) 0.021(3) Uani 1 1 d . . . . .
H16A H -1.0691 0.5457 0.1725 0.026 Uiso 1 1 calc R U . . .
H16B H -1.1487 0.5087 0.1788 0.026 Uiso 1 1 calc R U . . .
C17 C -0.7720(13) 0.4178(6) 0.1038(7) 0.032(4) Uani 1 1 d . . . . .
H17A H -0.7607 0.3878 0.0905 0.039 Uiso 1 1 calc R U . . .
H17B H -0.8211 0.4305 0.0765 0.039 Uiso 1 1 calc R U . . .
C18 C -0.6817(11) 0.4429(5) 0.0995(7) 0.021(3) Uani 1 1 d . . . . .
H18A H -0.6293 0.4268 0.1196 0.026 Uiso 1 1 calc R U . . .
H18B H -0.6650 0.4470 0.0559 0.026 Uiso 1 1 calc R U . . .
C19 C -0.7672(13) 0.5123(5) 0.0990(8) 0.031(4) Uani 1 1 d . . . . .
H19A H -0.8296 0.5052 0.1163 0.047 Uiso 1 1 calc R U . . .
H19B H -0.7680 0.5066 0.0549 0.047 Uiso 1 1 calc R U . . .
H19C H -0.7533 0.5428 0.1062 0.047 Uiso 1 1 calc R U . . .
C20 C -0.5985(12) 0.5098(5) 0.1295(8) 0.028(3) Uani 1 1 d . . . . .
H20A H -0.5442 0.4894 0.1293 0.034 Uiso 1 1 calc R U . . .
H20B H -0.5942 0.5281 0.0926 0.034 Uiso 1 1 calc R U . . .
C21 C -0.5946(16) 0.5370(7) 0.1859(8) 0.047(5) Uani 1 1 d . . . . .
H21A H -0.5306 0.5504 0.1893 0.056 Uiso 1 1 calc R U . . .
H21B H -0.6421 0.5605 0.1821 0.056 Uiso 1 1 calc R U . . .
C22 C -0.5357(14) 0.4837(7) 0.2565(10) 0.048(5) Uani 1 1 d . . . . .
H22A H -0.5461 0.4706 0.2968 0.072 Uiso 1 1 calc R U . . .
H22B H -0.4757 0.4998 0.2570 0.072 Uiso 1 1 calc R U . . .
H22C H -0.5327 0.4610 0.2253 0.072 Uiso 1 1 calc R U . . .
C23 C -0.6399(13) 0.5391(6) 0.2936(8) 0.032(4) Uani 1 1 d . . . . .
H23A H -0.6854 0.5614 0.2795 0.039 Uiso 1 1 calc R U . . .
H23B H -0.5823 0.5538 0.3094 0.039 Uiso 1 1 calc R U . . .
C24 C -0.6851(12) 0.5135(6) 0.3452(8) 0.031(4) Uani 1 1 d . . . . .
H24A H -0.7076 0.5331 0.3778 0.037 Uiso 1 1 calc R U . . .
H24B H -0.6380 0.4934 0.3634 0.037 Uiso 1 1 calc R U . . .
C25 C -0.6329(13) 0.3651(6) 0.3579(9) 0.040(4) Uani 1 1 d . . . . .
H25A H -0.5942 0.3495 0.3273 0.048 Uiso 1 1 calc R U . . .
H25B H -0.6077 0.3948 0.3614 0.048 Uiso 1 1 calc R U . . .
C26 C -0.6257(13) 0.3428(6) 0.4192(9) 0.035(4) Uani 1 1 d . . . . .
H26A H -0.5577 0.3370 0.4287 0.042 Uiso 1 1 calc R U . . .
H26B H -0.6508 0.3621 0.4514 0.042 Uiso 1 1 calc R U . . .
C27 C -0.6347(14) 0.2699(6) 0.3795(10) 0.046(5) Uani 1 1 d . . . . .
H27A H -0.5674 0.2659 0.3908 0.069 Uiso 1 1 calc R U . . .
H27B H -0.6393 0.2797 0.3369 0.069 Uiso 1 1 calc R U . . .
H27C H -0.6688 0.2426 0.3840 0.069 Uiso 1 1 calc R U . . .
C28 C -0.6816(19) 0.2834(8) 0.4824(10) 0.058(6) Uani 1 1 d . . . . .
H28A H -0.6242 0.2654 0.4893 0.069 Uiso 1 1 calc R U . . .
H28B H -0.6816 0.3065 0.5136 0.069 Uiso 1 1 calc R U . . .
C29 C -0.767(2) 0.2571(10) 0.4892(11) 0.073(8) Uani 1 1 d . . . . .
H29A H -0.7740 0.2490 0.5328 0.087 Uiso 1 1 calc R U . . .
H29B H -0.7596 0.2304 0.4650 0.087 Uiso 1 1 calc R U . . .
C30 C -0.883(2) 0.3134(9) 0.5173(11) 0.087(11) Uani 1 1 d . . . . .
H30A H -0.9292 0.3339 0.5003 0.130 Uiso 1 1 calc R U . . .
H30B H -0.8262 0.3291 0.5317 0.130 Uiso 1 1 calc R U . . .
H30C H -0.9115 0.2980 0.5517 0.130 Uiso 1 1 calc R U . . .
C31 C -0.938(2) 0.2540(9) 0.4535(11) 0.075(9) Uani 1 1 d . . . . .
H31A H -0.9664 0.2444 0.4925 0.090 Uiso 1 1 calc R U . . .
H31B H -0.9160 0.2281 0.4314 0.090 Uiso 1 1 calc R U . . .
C32 C -1.0144(16) 0.2756(7) 0.4156(10) 0.052(6) Uani 1 1 d . . . . .
H32A H -1.0495 0.2966 0.4411 0.063 Uiso 1 1 calc R U . . .
H32B H -1.0605 0.2539 0.4004 0.063 Uiso 1 1 calc R U . . .
C33 C -0.5635(12) 0.3424(5) 0.1691(9) 0.030(4) Uani 1 1 d . . . . .
C34 C -0.4753(14) 0.3395(6) 0.1345(12) 0.055(6) Uani 1 1 d . . . . .
H34A H -0.4433 0.3122 0.1439 0.082 Uiso 1 1 calc R U . . .
H34B H -0.4334 0.3635 0.1456 0.082 Uiso 1 1 calc R U . . .
H34C H -0.4900 0.3407 0.0905 0.082 Uiso 1 1 calc R U . . .
C35A C -1.0727(18) 0.4601(10) 0.0568(11) 0.019(4) Uiso 0.64(5) 1 d . . P A 1
C36A C -1.130(2) 0.4834(12) 0.0110(14) 0.036(6) Uiso 0.64(5) 1 d . . P A 1
H36A H -1.1511 0.5109 0.0283 0.054 Uiso 0.64(5) 1 calc R U P A 1
H36B H -1.1855 0.4661 -0.0005 0.054 Uiso 0.64(5) 1 calc R U P A 1
H36C H -1.0910 0.4889 -0.0254 0.054 Uiso 0.64(5) 1 calc R U P A 1
C35B C -1.060(3) 0.4749(19) 0.060(2) 0.019(4) Uiso 0.36(5) 1 d . . P A 2
C36B C -1.116(4) 0.502(2) 0.020(3) 0.036(6) Uiso 0.36(5) 1 d . . P A 2
H36D H -1.1763 0.4870 0.0098 0.054 Uiso 0.36(5) 1 calc R U P A 2
H36E H -1.0806 0.5070 -0.0181 0.054 Uiso 0.36(5) 1 calc R U P A 2
H36F H -1.1296 0.5290 0.0400 0.054 Uiso 0.36(5) 1 calc R U P A 2
C37 C -0.8204(12) 0.4312(4) 0.5143(8) 0.026(3) Uani 1 1 d . . . . .
C38 C -0.8313(14) 0.4298(5) 0.5800(8) 0.034(4) Uani 1 1 d . . . . .
H38A H -0.7941 0.4531 0.5988 0.050 Uiso 1 1 calc R U . . .
H38B H -0.8084 0.4020 0.5955 0.050 Uiso 1 1 calc R U . . .
H38C H -0.8988 0.4333 0.5903 0.050 Uiso 1 1 calc R U . . .
N12A N -1.1761(18) 0.3498(14) 0.3597(11) 0.050(6) Uiso 0.43(2) 1 d D . P B 1
C39A C -1.250(3) 0.335(2) 0.3893(11) 0.089(13) Uiso 0.43(2) 1 d D . P B 1
C40A C -1.3066(16) 0.342(3) 0.4494(9) 0.15(2) Uiso 0.43(2) 1 d D . P B 1
H40A H -1.3601 0.3214 0.4510 0.226 Uiso 0.43(2) 1 calc R U P B 1
H40B H -1.2642 0.3369 0.4846 0.226 Uiso 0.43(2) 1 calc R U P B 1
H40C H -1.3312 0.3712 0.4506 0.226 Uiso 0.43(2) 1 calc R U P B 1
N12B N -1.196(2) 0.3494(11) 0.3289(16) 0.050(6) Uiso 0.57(2) 1 d . . P B 2
C39B C -1.272(4) 0.3469(18) 0.325(3) 0.089(13) Uiso 0.57(2) 1 d . . P B 2
C40B C -1.383(6) 0.334(3) 0.321(4) 0.15(2) Uiso 0.57(2) 1 d . . P B 2
H40D H -1.4219 0.3600 0.3148 0.226 Uiso 0.57(2) 1 calc R U P B 2
H40E H -1.3936 0.3144 0.2863 0.226 Uiso 0.57(2) 1 calc R U P B 2
H40F H -1.4026 0.3198 0.3590 0.226 Uiso 0.57(2) 1 calc R U P B 2
C41 C -1.1032(17) 0.1993(6) 0.2657(10) 0.048(5) Uani 1 1 d . . . . .
C42 C -1.195(2) 0.1781(8) 0.2638(12) 0.074(8) Uani 1 1 d . . . . .
H42A H -1.2125 0.1720 0.2211 0.111 Uiso 1 1 calc R U . . .
H42B H -1.2433 0.1969 0.2820 0.111 Uiso 1 1 calc R U . . .
H42C H -1.1915 0.1511 0.2869 0.111 Uiso 1 1 calc R U . . .
C43 C -0.7474(17) 0.1875(6) 0.2853(9) 0.046(5) Uani 1 1 d . . . . .
C44 C -0.6639(18) 0.1609(8) 0.2827(11) 0.063(7) Uani 1 1 d . . . . .
H44A H -0.6071 0.1792 0.2794 0.094 Uiso 1 1 calc R U . . .
H44B H -0.6680 0.1420 0.2468 0.094 Uiso 1 1 calc R U . . .
H44C H -0.6594 0.1435 0.3200 0.094 Uiso 1 1 calc R U . . .
C45 C -0.8835(14) 0.5961(6) 0.1650(12) 0.048(5) Uani 1 1 d . . . . .
C46 C -0.9004(18) 0.6186(9) 0.1057(13) 0.081(9) Uani 1 1 d . . . . .
H46A H -0.8620 0.6050 0.0736 0.121 Uiso 1 1 calc R U . . .
H46B H -0.8822 0.6489 0.1097 0.121 Uiso 1 1 calc R U . . .
H46C H -0.9682 0.6167 0.0946 0.121 Uiso 1 1 calc R U . . .
C47 C -0.8934(13) 0.5983(6) 0.3853(9) 0.036(4) Uani 1 1 d . . . . .
C48 C -0.8728(15) 0.6274(7) 0.4360(10) 0.051(5) Uani 1 1 d . . . . .
H48A H -0.8815 0.6572 0.4224 0.077 Uiso 1 1 calc R U . . .
H48B H -0.8067 0.6232 0.4497 0.077 Uiso 1 1 calc R U . . .
H48C H -0.9162 0.6213 0.4699 0.077 Uiso 1 1 calc R U . . .
C49 C -0.2701(11) 0.0823(5) -0.0304(7) 0.019(3) Uani 1 1 d . . . . .
H49A H -0.2550 0.1120 -0.0171 0.022 Uiso 1 1 calc R U . . .
H49B H -0.3191 0.0706 -0.0025 0.022 Uiso 1 1 calc R U . . .
C50 C -0.1817(11) 0.0551(4) -0.0266(7) 0.019(3) Uani 1 1 d . . . . .
H50A H -0.1279 0.0707 -0.0456 0.022 Uiso 1 1 calc R U . . .
H50B H -0.1652 0.0499 0.0170 0.022 Uiso 1 1 calc R U . . .
C51 C -0.2730(14) -0.0135(5) -0.0296(8) 0.035(4) Uani 1 1 d . . . . .
H51A H -0.2583 -0.0180 0.0139 0.053 Uiso 1 1 calc R U . . .
H51B H -0.2772 -0.0415 -0.0503 0.053 Uiso 1 1 calc R U . . .
H51C H -0.3340 0.0016 -0.0337 0.053 Uiso 1 1 calc R U . . .
C52 C -0.1065(14) -0.0123(6) -0.0599(8) 0.039(4) Uani 1 1 d . . . . .
H52A H -0.1038 -0.0319 -0.0242 0.046 Uiso 1 1 calc R U . . .
H52B H -0.0509 0.0073 -0.0575 0.046 Uiso 1 1 calc R U . . .
C53 C -0.1026(13) -0.0381(6) -0.1183(9) 0.036(4) Uani 1 1 d . . . . .
H53A H -0.0386 -0.0512 -0.1224 0.043 Uiso 1 1 calc R U . . .
H53B H -0.1501 -0.0616 -0.1166 0.043 Uiso 1 1 calc R U . . .
C54 C -0.0399(14) 0.0175(8) -0.1837(10) 0.050(5) Uani 1 1 d . . . . .
H54A H 0.0165 -0.0002 -0.1916 0.074 Uiso 1 1 calc R U . . .
H54B H -0.0279 0.0358 -0.1480 0.074 Uiso 1 1 calc R U . . .
H54C H -0.0534 0.0356 -0.2196 0.074 Uiso 1 1 calc R U . . .
C55 C -0.1450(13) -0.0368(5) -0.2270(8) 0.033(4) Uani 1 1 d . . . . .
H55A H -0.1889 -0.0605 -0.2160 0.039 Uiso 1 1 calc R U . . .
H55B H -0.0857 -0.0496 -0.2433 0.039 Uiso 1 1 calc R U . . .
C56 C -0.1911(12) -0.0087(6) -0.2755(7) 0.033(4) Uani 1 1 d . . . . .
H56A H -0.2149 -0.0268 -0.3097 0.040 Uiso 1 1 calc R U . . .
H56B H -0.1433 0.0116 -0.2921 0.040 Uiso 1 1 calc R U . . .
C57 C -0.5620(15) 0.0860(5) -0.3639(8) 0.035(4) Uani 1 1 d . . . . .
H57A H -0.5823 0.1158 -0.3728 0.042 Uiso 1 1 calc R U . . .
H57B H -0.5139 0.0776 -0.3947 0.042 Uiso 1 1 calc R U . . .
C58 C -0.6486(14) 0.0557(6) -0.3685(8) 0.037(4) Uani 1 1 d . . . . .
H58A H -0.7029 0.0682 -0.3458 0.045 Uiso 1 1 calc R U . . .
H58B H -0.6680 0.0525 -0.4120 0.045 Uiso 1 1 calc R U . . .
C59 C -0.5495(13) -0.0066(5) -0.3796(7) 0.030(4) Uani 1 1 d . . . . .
H59A H -0.5567 0.0026 -0.4223 0.045 Uiso 1 1 calc R U . . .
H59B H -0.5547 -0.0380 -0.3773 0.045 Uiso 1 1 calc R U . . .
H59C H -0.4870 0.0024 -0.3639 0.045 Uiso 1 1 calc R U . . .
C60 C -0.7121(12) -0.0142(6) -0.3410(9) 0.035(4) Uani 1 1 d . . . . .
H60A H -0.7206 -0.0294 -0.3805 0.042 Uiso 1 1 calc R U . . .
H60B H -0.7688 0.0041 -0.3341 0.042 Uiso 1 1 calc R U . . .
C61 C -0.7012(14) -0.0470(6) -0.2884(8) 0.036(4) Uani 1 1 d . . . . .
H61A H -0.7600 -0.0644 -0.2845 0.043 Uiso 1 1 calc R U . . .
H61B H -0.6470 -0.0665 -0.2963 0.043 Uiso 1 1 calc R U . . .
C62 C -0.7670(14) -0.0001(7) -0.2109(9) 0.043(4) Uani 1 1 d . . . . .
H62A H -0.7519 0.0161 -0.1735 0.064 Uiso 1 1 calc R U . . .
H62B H -0.8171 -0.0212 -0.2022 0.064 Uiso 1 1 calc R U . . .
H62C H -0.7892 0.0197 -0.2428 0.064 Uiso 1 1 calc R U . . .
C63 C -0.6475(13) -0.0507(5) -0.1829(8) 0.026(3) Uani 1 1 d . . . . .
H63A H -0.6007 -0.0710 -0.2006 0.031 Uiso 1 1 calc R U . . .
H63B H -0.7009 -0.0677 -0.1659 0.031 Uiso 1 1 calc R U . . .
C64 C -0.6000(12) -0.0248(5) -0.1317(8) 0.027(3) Uani 1 1 d . . . . .
H64A H -0.5675 -0.0446 -0.1027 0.033 Uiso 1 1 calc R U . . .
H64B H -0.6489 -0.0085 -0.1089 0.033 Uiso 1 1 calc R U . . .
C65 C -0.6804(12) 0.1314(6) -0.1001(9) 0.033(4) Uani 1 1 d . . . . .
H65A H -0.7247 0.1477 -0.1268 0.039 Uiso 1 1 calc R U . . .
H65B H -0.7031 0.1012 -0.0981 0.039 Uiso 1 1 calc R U . . .
C66 C -0.6802(13) 0.1503(6) -0.0380(9) 0.041(4) Uani 1 1 d . . . . .
H66A H -0.7468 0.1536 -0.0239 0.049 Uiso 1 1 calc R U . . .
H66B H -0.6469 0.1306 -0.0093 0.049 Uiso 1 1 calc R U . . .
C67 C -0.6870(14) 0.2239(5) -0.0729(9) 0.036(4) Uani 1 1 d . . . . .
H67A H -0.7536 0.2245 -0.0596 0.053 Uiso 1 1 calc R U . . .
H67B H -0.6845 0.2165 -0.1165 0.053 Uiso 1 1 calc R U . . .
H67C H -0.6582 0.2523 -0.0665 0.053 Uiso 1 1 calc R U . . .
C68 C -0.6183(12) 0.2079(6) 0.0273(8) 0.033(4) Uani 1 1 d . . . . .
H68A H -0.6053 0.1835 0.0552 0.040 Uiso 1 1 calc R U . . .
H68B H -0.6767 0.2227 0.0416 0.040 Uiso 1 1 calc R U . . .
C69 C -0.5350(14) 0.2390(6) 0.0289(9) 0.038(4) Uani 1 1 d . . . . .
H69A H -0.5519 0.2657 0.0066 0.045 Uiso 1 1 calc R U . . .
H69B H -0.5195 0.2467 0.0719 0.045 Uiso 1 1 calc R U . . .
C70 C -0.4061(13) 0.1872(6) 0.0420(8) 0.034(4) Uani 1 1 d . . . . .
H70A H -0.4545 0.1680 0.0592 0.051 Uiso 1 1 calc R U . . .
H70B H -0.3737 0.2026 0.0754 0.051 Uiso 1 1 calc R U . . .
H70C H -0.3594 0.1703 0.0191 0.051 Uiso 1 1 calc R U . . .
C71 C -0.3797(12) 0.2526(5) -0.0198(8) 0.027(3) Uani 1 1 d . . . . .
H71A H -0.4133 0.2765 -0.0406 0.033 Uiso 1 1 calc R U . . .
H71B H -0.3466 0.2644 0.0168 0.033 Uiso 1 1 calc R U . . .
C72 C -0.3080(11) 0.2334(5) -0.0624(8) 0.023(3) Uani 1 1 d . . . . .
H72A H -0.2638 0.2148 -0.0387 0.027 Uiso 1 1 calc R U . . .
H72B H -0.2700 0.2568 -0.0810 0.027 Uiso 1 1 calc R U . . .
C73 C -0.1455(13) 0.1392(7) -0.2850(9) 0.040(4) Uani 1 1 d . . . . .
H73A H -0.1043 0.1537 -0.2543 0.048 Uiso 1 1 calc R U . . .
H73B H -0.1219 0.1094 -0.2905 0.048 Uiso 1 1 calc R U . . .
C74 C -0.1408(15) 0.1630(7) -0.3452(9) 0.050(6) Uani 1 1 d . . . . .
H74A H -0.1686 0.1446 -0.3778 0.060 Uiso 1 1 calc R U . . .
H74B H -0.0731 0.1681 -0.3554 0.060 Uiso 1 1 calc R U . . .
C75 C -0.1410(15) 0.2352(6) -0.3030(9) 0.042(4) Uani 1 1 d . . . . .
H75A H -0.1508 0.2649 -0.3167 0.063 Uiso 1 1 calc R U . . .
H75B H -0.0727 0.2284 -0.3035 0.063 Uiso 1 1 calc R U . . .
H75C H -0.1652 0.2318 -0.2613 0.063 Uiso 1 1 calc R U . . .
C76 C -0.2007(17) 0.2242(8) -0.4061(9) 0.058(6) Uani 1 1 d . . . . .
H76A H -0.2082 0.2012 -0.4372 0.069 Uiso 1 1 calc R U . . .
H76B H -0.1428 0.2410 -0.4158 0.069 Uiso 1 1 calc R U . . .
C77 C -0.2877(18) 0.2532(8) -0.4062(11) 0.063(7) Uani 1 1 d . . . . .
H77A H -0.2780 0.2773 -0.3772 0.076 Uiso 1 1 calc R U . . .
H77B H -0.2983 0.2653 -0.4477 0.076 Uiso 1 1 calc R U . . .
C78 C -0.4018(19) 0.1964(8) -0.4366(10) 0.068(8) Uani 1 1 d . . . . .
H78A H -0.4488 0.2104 -0.4635 0.102 Uiso 1 1 calc R U . . .
H78B H -0.4300 0.1706 -0.4183 0.102 Uiso 1 1 calc R U . . .
H78C H -0.3457 0.1883 -0.4605 0.102 Uiso 1 1 calc R U . . .
C79 C -0.4556(17) 0.2547(8) -0.3691(11) 0.057(6) Uani 1 1 d . . . . .
H79A H -0.4324 0.2785 -0.3428 0.068 Uiso 1 1 calc R U . . .
H79B H -0.4849 0.2675 -0.4063 0.068 Uiso 1 1 calc R U . . .
C80 C -0.5283(15) 0.2294(7) -0.3356(9) 0.048(5) Uani 1 1 d . . . . .
H80A H -0.5590 0.2085 -0.3637 0.057 Uiso 1 1 calc R U . . .
H80B H -0.5782 0.2488 -0.3196 0.057 Uiso 1 1 calc R U . . .
C81 C -0.5722(14) 0.0343(5) 0.0147(8) 0.033(4) Uani 1 1 d . . . . .
C82 C -0.6276(16) 0.0120(9) 0.0592(11) 0.066(7) Uani 1 1 d . . . . .
H82A H -0.6076 -0.0182 0.0608 0.099 Uiso 1 1 calc R U . . .
H82B H -0.6953 0.0136 0.0478 0.099 Uiso 1 1 calc R U . . .
H82C H -0.6179 0.0253 0.0995 0.099 Uiso 1 1 calc R U . . .
C83 C -0.0694(13) 0.1587(5) -0.0902(9) 0.035(4) Uani 1 1 d . . . . .
C84 C 0.0184(13) 0.1594(6) -0.0541(11) 0.046(5) Uani 1 1 d . . . . .
H84A H 0.0613 0.1367 -0.0684 0.069 Uiso 1 1 calc R U . . .
H84B H 0.0035 0.1546 -0.0108 0.069 Uiso 1 1 calc R U . . .
H84C H 0.0496 0.1875 -0.0587 0.069 Uiso 1 1 calc R U . . .
C85 C -0.3295(13) 0.0731(5) -0.4425(8) 0.031(4) Uani 1 1 d . . . . .
C86 C -0.3367(16) 0.0733(6) -0.5087(8) 0.043(5) Uani 1 1 d . . . . .
H86A H -0.3774 0.0973 -0.5219 0.065 Uiso 1 1 calc R U . . .
H86B H -0.3646 0.0461 -0.5228 0.065 Uiso 1 1 calc R U . . .
H86C H -0.2730 0.0767 -0.5263 0.065 Uiso 1 1 calc R U . . .
C87 C -0.7839(19) 0.1580(9) -0.2512(17) 0.084(10) Uani 1 1 d . . . . .
C88 C -0.8857(19) 0.1580(12) -0.2411(18) 0.108(12) Uani 1 1 d . . . . .
H88A H -0.9026 0.1339 -0.2144 0.161 Uiso 1 1 calc R U . . .
H88B H -0.9192 0.1551 -0.2804 0.161 Uiso 1 1 calc R U . . .
H88C H -0.9044 0.1851 -0.2215 0.161 Uiso 1 1 calc R U . . .
C89A C -0.386(3) -0.0936(10) -0.0940(10) 0.036(6) Uiso 0.44(2) 1 d D . P C 1
C90A C -0.403(3) -0.1204(10) -0.0351(10) 0.042(6) Uiso 0.44(2) 1 d D . P C 1
H90A H -0.4370 -0.1470 -0.0458 0.062 Uiso 0.44(2) 1 calc R U P C 1
H90B H -0.4418 -0.1037 -0.0064 0.062 Uiso 0.44(2) 1 calc R U P C 1
H90C H -0.3418 -0.1275 -0.0160 0.062 Uiso 0.44(2) 1 calc R U P C 1
C89B C -0.372(2) -0.1039(7) -0.1286(12) 0.036(6) Uiso 0.56(2) 1 d D . P C 2
C90B C -0.393(2) -0.1454(7) -0.0916(12) 0.042(6) Uiso 0.56(2) 1 d D . P C 2
H90D H -0.4606 -0.1525 -0.0951 0.062 Uiso 0.56(2) 1 calc R U P C 2
H90E H -0.3761 -0.1407 -0.0484 0.062 Uiso 0.56(2) 1 calc R U P C 2
H90F H -0.3546 -0.1692 -0.1078 0.062 Uiso 0.56(2) 1 calc R U P C 2
C91 C -0.3990(14) -0.0938(7) -0.3193(10) 0.048(5) Uani 1 1 d . . . . .
C92 C -0.3715(16) -0.1256(7) -0.3658(11) 0.056(6) Uani 1 1 d . . . . .
H92A H -0.3088 -0.1376 -0.3553 0.084 Uiso 1 1 calc R U . . .
H92B H -0.3684 -0.1116 -0.4060 0.084 Uiso 1 1 calc R U . . .
H92C H -0.4189 -0.1487 -0.3671 0.084 Uiso 1 1 calc R U . . .
C93 C -0.6134(15) 0.3007(6) -0.1841(8) 0.041(4) Uani 1 1 d . . . . .
C94 C -0.7071(17) 0.3226(8) -0.1862(10) 0.058(6) Uani 1 1 d . . . . .
H94A H -0.7582 0.3011 -0.1859 0.087 Uiso 1 1 calc R U . . .
H94B H -0.7118 0.3399 -0.2238 0.087 Uiso 1 1 calc R U . . .
H94C H -0.7132 0.3415 -0.1505 0.087 Uiso 1 1 calc R U . . .
C95 C -0.2556(16) 0.3122(6) -0.2094(8) 0.039(4) Uani 1 1 d . . . . .
C96 C -0.1720(18) 0.3411(7) -0.2085(10) 0.058(6) Uani 1 1 d . . . . .
H96A H -0.1826 0.3643 -0.1789 0.086 Uiso 1 1 calc R U . . .
H96B H -0.1628 0.3533 -0.2494 0.086 Uiso 1 1 calc R U . . .
H96C H -0.1151 0.3247 -0.1965 0.086 Uiso 1 1 calc R U . . .
C97 C -0.9093(16) -0.1303(7) -0.1580(11) 0.052(5) Uani 1 1 d . . . . .
C98 C -0.916(2) -0.1706(9) -0.1272(11) 0.072(7) Uani 1 1 d . . . . .
H98A H -0.9787 -0.1835 -0.1358 0.107 Uiso 1 1 calc R U . . .
H98B H -0.9090 -0.1661 -0.0829 0.107 Uiso 1 1 calc R U . . .
H98C H -0.8658 -0.1898 -0.1416 0.107 Uiso 1 1 calc R U . . .
C99 C 0.0833(15) -0.6321(7) -0.2661(10) 0.051(5) Uani 1 1 d . . . . .
C100 C 0.0754(16) -0.6715(8) -0.2972(10) 0.055(5) Uani 1 1 d . . . . .
H10C H 0.1380 -0.6798 -0.3132 0.082 Uiso 1 1 calc R U . . .
H10D H 0.0300 -0.6685 -0.3313 0.082 Uiso 1 1 calc R U . . .
H10E H 0.0528 -0.6937 -0.2689 0.082 Uiso 1 1 calc R U . . .
C101 C 0.109(3) -0.8072(13) -0.3904(19) 0.045(9) Uiso 0.5 1 d . . P . .
C102 C 0.139(4) -0.8502(15) -0.411(2) 0.061(12) Uiso 0.5 1 d . . P . .
H10F H 0.0941 -0.8718 -0.3958 0.092 Uiso 0.5 1 calc R U P . .
H10G H 0.2030 -0.8563 -0.3948 0.092 Uiso 0.5 1 calc R U P . .
H10H H 0.1400 -0.8510 -0.4558 0.092 Uiso 0.5 1 calc R U P . .
C103 C -0.5407(16) 0.1057(7) 0.1443(9) 0.047(5) Uani 1 1 d . . . . .
C104 C -0.4397(16) 0.0977(8) 0.1571(13) 0.068(7) Uani 1 1 d . . . . .
H10I H -0.4045 0.1249 0.1556 0.102 Uiso 1 1 calc R U . . .
H10J H -0.4142 0.0778 0.1264 0.102 Uiso 1 1 calc R U . . .
H10K H -0.4328 0.0849 0.1980 0.102 Uiso 1 1 calc R U . . .
C105 C 0.4632(16) -0.3936(7) -0.5698(10) 0.046(5) Uani 1 1 d . . . . .
C106 C 0.5609(16) -0.4016(9) -0.5815(12) 0.065(7) Uani 1 1 d . . . . .
H10L H 0.5729 -0.4326 -0.5803 0.098 Uiso 1 1 calc R U . . .
H10M H 0.6001 -0.3873 -0.5501 0.098 Uiso 1 1 calc R U . . .
H10N H 0.5773 -0.3903 -0.6220 0.098 Uiso 1 1 calc R U . . .
F1 F -0.1670(10) 0.1712(4) 0.0443(7) 0.059(4) Uani 1 1 d . . . . .
F2 F -0.0924(10) 0.1691(4) 0.1356(6) 0.052(3) Uani 1 1 d . . . . .
F3 F -0.0879(13) 0.1132(5) 0.0725(9) 0.096(6) Uani 1 1 d . . . . .
F4 F -0.2239(11) 0.1276(6) 0.1169(7) 0.091(6) Uani 1 1 d . . . . .
F5 F -0.8238(11) -0.4126(4) -0.4299(7) 0.064(4) Uani 1 1 d . . . . .
F6 F -0.8970(11) -0.4756(4) -0.4394(8) 0.074(4) Uani 1 1 d . . . . .
F7 F -0.9091(13) -0.4367(6) -0.3545(9) 0.093(5) Uani 1 1 d . . . . .
F8 F -0.7717(10) -0.4689(4) -0.3775(7) 0.068(4) Uani 1 1 d . . . . .
F9 F -0.5935(10) -0.6706(4) -0.0567(6) 0.053(3) Uani 1 1 d . . . . .
F10 F -0.6689(10) -0.6719(4) 0.0323(7) 0.063(4) Uani 1 1 d . . . . .
F11 F -0.5800(12) -0.6164(5) 0.0083(9) 0.097(6) Uani 1 1 d . . . . .
F12 F -0.7203(12) -0.6264(5) -0.0392(7) 0.080(5) Uani 1 1 d . . . . .
F13 F -0.8221(12) -0.9154(5) 0.0027(7) 0.075(4) Uani 1 1 d . . . . .
F14 F -0.9035(12) -0.9777(4) 0.0108(10) 0.094(6) Uani 1 1 d . . . . .
F15 F -0.7771(11) -0.9719(5) -0.0529(7) 0.071(4) Uani 1 1 d . . . . .
F16 F -0.9105(14) -0.9358(6) -0.0744(10) 0.104(6) Uani 1 1 d . . . . .
F17 F -0.9599(12) 0.0069(5) -0.3260(8) 0.076(4) Uani 1 1 d . . . . .
F18 F -1.0336(11) 0.0656(5) -0.3579(8) 0.080(4) Uani 1 1 d . . . . .
F19 F -0.9034(13) 0.0411(7) -0.4068(7) 0.098(6) Uani 1 1 d . . . . .
F20 F -0.8825(12) 0.0693(6) -0.3114(9) 0.091(5) Uani 1 1 d . . . . .
F21 F -0.5419(12) -0.3795(5) 0.0886(7) 0.079(5) Uani 1 1 d . . . . .
F22 F -0.6272(19) -0.3292(6) 0.0463(11) 0.157(12) Uani 1 1 d . . . . .
F23 F -0.6608(14) -0.3468(6) 0.1397(7) 0.098(6) Uani 1 1 d . . . . .
F24 F -0.6877(15) -0.3920(6) 0.0672(11) 0.115(7) Uani 1 1 d . . . . .
F25 F -0.5439(11) 0.1218(5) -0.5159(7) 0.072(4) Uani 1 1 d . . . . .
F26 F -0.6961(13) 0.1094(5) -0.5057(10) 0.099(6) Uani 1 1 d . . . . .
F27 F -0.6363(13) 0.1711(5) -0.4707(9) 0.091(6) Uani 1 1 d . . . . .
F28 F -0.6511(14) 0.1604(7) -0.5719(8) 0.103(6) Uani 1 1 d . . . . .
F29 F -0.4115(18) -0.2490(8) -0.6016(12) 0.136(8) Uiso 1 1 d . . . . .
F30 F -0.5045(15) -0.2507(7) -0.6870(10) 0.107(6) Uiso 1 1 d . . . . .
F31 F -0.4506(14) -0.3098(6) -0.6483(9) 0.100(5) Uiso 1 1 d . . . . .
F32 F -0.556(2) -0.2662(9) -0.5995(13) 0.163(10) Uiso 1 1 d . . . . .
F33 F -1.0270(14) -0.4371(6) -0.0662(9) 0.096(5) Uiso 1 1 d . . . . .
F34 F -0.9557(15) -0.4946(6) -0.0961(9) 0.105(6) Uiso 1 1 d . . . . .
F36 F -0.8969(14) -0.4606(6) -0.0178(9) 0.098(5) Uiso 1 1 d . . . . .
F35 F -0.8815(15) -0.4344(6) -0.1126(9) 0.103(6) Uiso 1 1 d . . . . .
F37 F 0.2766(12) -0.6334(5) -0.3250(7) 0.072(4) Uiso 1 1 d . . . . .
F38 F 0.3628(14) -0.6334(6) -0.4098(9) 0.103(6) Uiso 1 1 d . . . . .
F39 F 0.3069(15) -0.6953(7) -0.3694(10) 0.109(6) Uiso 1 1 d . . . . .
F40 F 0.4234(14) -0.6579(6) -0.3208(9) 0.099(5) Uiso 1 1 d . . . . .
F41 F -0.4436(16) -0.8117(7) -0.7753(10) 0.115(6) Uiso 1 1 d . . . . .
F42 F -0.4097(16) -0.7535(7) -0.8245(11) 0.119(7) Uiso 1 1 d . . . . .
F43 F -0.4951(19) -0.7507(9) -0.7352(13) 0.143(8) Uiso 1 1 d . . . . .
F44 F -0.557(2) -0.7675(10) -0.8184(15) 0.180(11) Uiso 1 1 d . . . . .
B1 B -0.1450(18) 0.1445(6) 0.0936(10) 0.039(5) Uani 1 1 d . . . . .
B2 B -0.8508(15) -0.4502(8) -0.4006(11) 0.039(5) Uani 1 1 d . . . . .
B3 B -0.6396(15) -0.6453(6) -0.0138(11) 0.035(4) Uani 1 1 d . . . . .
B4 B -0.8521(15) -0.9495(7) -0.0281(13) 0.046(6) Uani 1 1 d . . . . .
B5 B -0.9449(16) 0.0470(8) -0.3513(13) 0.048(6) Uani 1 1 d . . . . .
B6 B -0.6291(15) -0.3597(7) 0.0847(10) 0.035(4) Uani 1 1 d . . . . .
B7 B -0.6259(17) 0.1434(7) -0.5157(10) 0.038(5) Uani 1 1 d . . . . .
B8 B -0.473(3) -0.2668(10) -0.6370(16) 0.076(10) Uani 1 1 d . . . . .
B9 B -0.938(2) -0.4513(10) -0.0695(13) 0.060(7) Uani 1 1 d . . . . .
B10 B 0.352(2) -0.6542(13) -0.3579(15) 0.079(11) Uani 1 1 d . . . . .
B11 B -0.462(3) -0.7668(13) -0.7825(19) 0.084(10) Uiso 1 1 d . . . . .
B12A B -0.1464(8) 0.1653(4) -0.5534(5) 0.081(11) Uiso 0.519(12) 1 d D . P D 1
F45A F -0.2291(9) 0.1607(8) -0.5210(8) 0.074(5) Uiso 0.519(12) 1 d D . P D 1
F47A F -0.0726(10) 0.1740(8) -0.5138(8) 0.087(7) Uiso 0.519(12) 1 d D . P D 1
F46A F -0.1562(19) 0.1985(6) -0.5943(8) 0.164(15) Uiso 0.519(12) 1 d D . P D 1
F48A F -0.1277(16) 0.1280(5) -0.5846(9) 0.106(8) Uiso 0.519(12) 1 d D . P D 1
B12B B -0.1598(8) 0.1603(4) -0.5657(5) 0.081(11) Uiso 0.481(12) 1 d D . P D 2
F45B F -0.2063(15) 0.1982(5) -0.5540(11) 0.074(5) Uiso 0.481(12) 1 d D . P D 2
F46B F -0.0771(11) 0.1687(9) -0.5966(10) 0.164(15) Uiso 0.481(12) 1 d D . P D 2
F47B F -0.1389(17) 0.1400(7) -0.5116(6) 0.087(7) Uiso 0.481(12) 1 d D . P D 2
F48B F -0.2172(14) 0.1343(6) -0.6009(9) 0.106(8) Uiso 0.481(12) 1 d D . P D 2

loop_
_atom_site_aniso_label
_atom_site_aniso_U_11
_atom_site_aniso_U_22
_atom_site_aniso_U_33
_atom_site_aniso_U_23
_atom_site_aniso_U_13
_atom_site_aniso_U_12
Cu1 0.0189(9) 0.0159(8) 0.0263(9) -0.0023(7) -0.0020(7) 0.0000(7)
Cu2 0.0195(9) 0.0197(8) 0.0178(8) -0.0030(7) 0.0006(7) 0.0059(7)
Cu3 0.0175(8) 0.0176(8) 0.0160(8) -0.0027(6) -0.0009(6) 0.0000(6)
Cu4 0.0365(11) 0.0325(11) 0.0196(9) 0.0068(8) 0.0051(8) 0.0156(9)
Cu5 0.0200(9) 0.0270(10) 0.0212(9) 0.0004(7) 0.0018(7) 0.0056(7)
Cu6 0.0201(9) 0.0203(9) 0.0203(9) -0.0023(7) -0.0021(7) 0.0032(7)
Cu7 0.0346(11) 0.0374(11) 0.0202(10) -0.0043(8) 0.0022(8) 0.0095(9)
Cu8 0.0291(10) 0.0267(10) 0.0319(11) 0.0034(8) 0.0048(8) 0.0061(8)
Cu9 0.0407(12) 0.0212(9) 0.0402(11) 0.0031(9) 0.0113(9) 0.0022(9)
Cu10 0.0291(11) 0.0292(10) 0.0419(12) -0.0163(9) -0.0053(9) 0.0027(9)
Cu11 0.0188(8) 0.0167(8) 0.0183(8) -0.0027(7) 0.0013(6) 0.0007(6)
Cu12 0.0195(8) 0.0210(9) 0.0162(8) -0.0028(7) -0.0013(6) -0.0060(7)
Cu13 0.0169(8) 0.0149(8) 0.0239(9) -0.0016(7) 0.0004(7) 0.0006(6)
Cu14 0.0397(11) 0.0268(10) 0.0227(9) 0.0071(8) -0.0062(8) -0.0166(8)
Cu15 0.0215(9) 0.0215(9) 0.0201(9) -0.0037(7) -0.0004(7) -0.0027(7)
Cu16 0.0191(9) 0.0245(9) 0.0243(9) 0.0010(7) -0.0017(7) -0.0048(7)
Cu17 0.0337(11) 0.0376(11) 0.0226(10) -0.0036(8) -0.0006(8) -0.0081(9)
Cu18 0.0300(10) 0.0251(10) 0.0291(10) 0.0019(8) -0.0067(8) -0.0051(8)
Cu19 0.0292(11) 0.0333(10) 0.0410(13) -0.0172(9) 0.0068(9) -0.0024(9)
Cu20 0.0377(12) 0.0238(9) 0.0410(11) 0.0037(9) -0.0095(9) -0.0015(9)
S1 0.0202(17) 0.0237(18) 0.0243(19) 0.0011(14) 0.0032(14) 0.0020(14)
S2 0.0183(17) 0.0173(17) 0.032(2) -0.0018(15) -0.0034(15) 0.0024(13)
S3 0.033(2) 0.029(2) 0.0145(17) 0.0025(14) 0.0041(15) 0.0095(16)
S4 0.0186(16) 0.0178(16) 0.0169(16) -0.0050(13) -0.0004(13) 0.0060(13)
S5 0.0147(16) 0.0205(17) 0.0189(17) -0.0008(13) 0.0004(13) -0.0030(13)
S6 0.0215(18) 0.0301(19) 0.0183(17) -0.0094(15) -0.0010(14) 0.0030(15)
S7 0.030(2) 0.0236(18) 0.0192(18) -0.0002(14) 0.0023(15) 0.0081(15)
S8 0.035(2) 0.0169(17) 0.027(2) 0.0042(14) 0.0110(16) 0.0082(15)
S9 0.0174(16) 0.0132(15) 0.0167(16) -0.0019(12) 0.0013(12) -0.0008(12)
S10 0.0218(18) 0.0274(19) 0.0221(18) -0.0088(15) 0.0033(14) -0.0007(14)
S11 0.0264(19) 0.0225(18) 0.0214(18) 0.0001(14) -0.0048(14) -0.0105(14)
S12 0.0178(16) 0.0192(16) 0.0177(17) -0.0026(13) -0.0005(13) -0.0031(13)
S13 0.0180(17) 0.0192(17) 0.0245(18) -0.0016(14) -0.0015(14) -0.0042(13)
S14 0.0210(17) 0.0149(16) 0.0229(18) 0.0007(13) -0.0035(14) -0.0046(13)
S15 0.0254(19) 0.0265(19) 0.0240(19) 0.0029(15) 0.0010(15) -0.0066(15)
S16 0.034(2) 0.0248(19) 0.031(2) 0.0110(16) -0.0079(17) -0.0119(16)
N1 0.023(7) 0.025(7) 0.028(7) -0.007(5) -0.002(5) -0.005(5)
N2 0.031(7) 0.021(6) 0.027(7) 0.003(5) -0.003(5) -0.008(5)
N3 0.024(7) 0.026(7) 0.023(6) -0.013(5) 0.002(5) 0.015(5)
N4 0.014(6) 0.023(6) 0.030(7) -0.011(5) -0.005(5) 0.015(5)
N5 0.021(6) 0.028(7) 0.021(6) -0.003(5) 0.002(5) -0.008(5)
N6 0.030(7) 0.034(8) 0.027(7) -0.005(6) -0.001(6) -0.015(6)
N7 0.035(8) 0.050(9) 0.022(7) 0.003(6) -0.001(6) 0.014(7)
N8 0.061(11) 0.031(8) 0.035(9) 0.007(7) 0.018(8) 0.006(8)
N9 0.028(7) 0.026(7) 0.036(8) 0.002(6) 0.004(6) 0.010(6)
N10 0.049(9) 0.023(7) 0.023(7) -0.003(5) -0.005(6) -0.011(6)
N11 0.033(8) 0.015(6) 0.042(9) -0.008(6) -0.005(6) -0.002(5)
N13 0.047(10) 0.046(10) 0.044(9) -0.001(7) 0.011(7) -0.021(8)
N14 0.084(13) 0.019(7) 0.047(10) 0.003(7) 0.001(9) 0.017(8)
N15 0.037(9) 0.043(10) 0.065(12) 0.006(9) 0.014(8) -0.006(7)
N16 0.050(10) 0.036(8) 0.045(9) -0.024(7) -0.017(8) -0.002(7)
N17 0.024(6) 0.020(6) 0.020(6) 0.008(5) 0.000(5) 0.019(5)
N18 0.020(6) 0.017(6) 0.039(8) -0.010(5) 0.001(5) 0.000(5)
N19 0.010(6) 0.044(8) 0.036(8) 0.000(6) 0.000(5) -0.005(6)
N20 0.018(6) 0.040(8) 0.018(6) -0.004(5) -0.010(5) -0.013(5)
N21 0.028(7) 0.033(8) 0.031(7) -0.002(6) 0.007(6) 0.011(6)
N22 0.020(6) 0.020(6) 0.028(7) -0.006(5) 0.003(5) 0.003(5)
N23 0.042(9) 0.026(7) 0.035(8) 0.004(6) -0.009(6) -0.010(6)
N24 0.081(13) 0.060(11) 0.025(8) 0.023(8) -0.018(8) -0.041(10)
N25 0.048(9) 0.061(11) 0.013(7) 0.001(7) -0.004(6) 0.002(8)
N26 0.022(7) 0.029(7) 0.035(7) -0.005(6) -0.009(6) -0.004(5)
N27 0.051(10) 0.061(11) 0.019(8) 0.012(7) -0.010(6) -0.022(8)
N28 0.037(10) 0.056(11) 0.090(15) -0.018(10) -0.033(10) 0.004(8)
N29 0.040(9) 0.020(8) 0.108(16) 0.000(9) -0.021(10) -0.002(7)
N30 0.038(9) 0.052(10) 0.058(11) -0.030(9) -0.010(8) -0.001(7)
N31 0.045(9) 0.018(7) 0.038(8) 0.011(6) 0.002(7) 0.006(6)
N32 0.060(11) 0.030(8) 0.039(9) 0.016(7) 0.007(8) -0.004(8)
N33 0.074(14) 0.049(11) 0.066(13) -0.017(10) 0.011(11) -0.001(10)
N34 0.052(11) 0.044(10) 0.070(13) -0.005(9) -0.001(9) 0.005(9)
N36 0.051(12) 0.107(18) 0.056(12) 0.003(12) -0.004(9) 0.017(12)
N37 0.071(15) 0.093(17) 0.060(13) 0.009(12) 0.015(11) 0.003(13)
C1 0.016(7) 0.044(10) 0.037(9) -0.015(8) 0.000(6) 0.005(7)
C2 0.011(6) 0.022(7) 0.037(9) -0.020(6) 0.006(6) 0.002(5)
C3 0.076(14) 0.036(10) 0.019(8) -0.001(7) -0.001(8) -0.019(9)
C4 0.022(8) 0.035(9) 0.045(10) -0.017(8) 0.003(7) -0.015(7)
C5 0.034(9) 0.041(10) 0.039(10) -0.005(8) -0.005(8) -0.011(8)
C6 0.023(8) 0.022(8) 0.069(13) -0.012(8) 0.000(8) -0.002(6)
C7 0.012(7) 0.022(8) 0.067(12) -0.002(8) -0.009(7) 0.006(6)
C8 0.022(8) 0.023(8) 0.053(11) 0.009(7) -0.001(7) 0.002(6)
C10 0.035(9) 0.050(11) 0.016(8) -0.004(7) 0.004(6) 0.000(8)
C11 0.044(11) 0.045(11) 0.035(10) -0.017(8) 0.001(8) 0.020(9)
C12 0.035(10) 0.045(11) 0.035(10) -0.005(8) 0.019(8) 0.015(8)
C13 0.037(9) 0.027(8) 0.033(9) -0.008(7) 0.009(7) 0.017(7)
C14 0.016(7) 0.036(9) 0.046(10) -0.005(8) -0.002(7) -0.003(6)
C15 0.024(8) 0.032(9) 0.038(9) -0.012(7) -0.001(7) -0.003(7)
C16 0.022(7) 0.015(7) 0.027(8) -0.004(6) 0.003(6) 0.003(6)
C17 0.040(10) 0.042(9) 0.015(7) -0.008(7) 0.008(6) -0.022(8)
C18 0.019(7) 0.023(7) 0.023(7) -0.005(6) 0.012(6) 0.000(6)
C19 0.043(10) 0.025(8) 0.027(8) 0.005(7) 0.002(7) 0.006(7)
C20 0.026(8) 0.027(8) 0.032(9) 0.005(7) 0.005(7) -0.012(6)
C21 0.064(13) 0.049(11) 0.027(9) 0.006(8) -0.001(8) -0.044(10)
C22 0.023(9) 0.068(14) 0.053(12) -0.008(10) 0.003(8) 0.007(9)
C23 0.027(8) 0.038(9) 0.033(9) -0.012(7) -0.004(7) -0.009(7)
C24 0.024(8) 0.040(9) 0.028(8) -0.017(7) -0.012(6) 0.001(7)
C25 0.028(9) 0.043(10) 0.049(11) 0.012(8) -0.019(8) -0.006(8)
C26 0.029(9) 0.038(10) 0.039(10) -0.012(8) -0.015(7) 0.017(7)
C27 0.033(10) 0.043(11) 0.063(13) -0.017(10) -0.010(9) 0.018(8)
C28 0.076(16) 0.067(15) 0.030(10) 0.002(10) 0.000(10) 0.040(13)
C29 0.078(18) 0.09(2) 0.046(13) 0.042(13) 0.010(12) 0.029(15)
C30 0.13(2) 0.09(2) 0.039(12) 0.038(13) 0.043(14) 0.074(19)
C31 0.091(19) 0.078(18) 0.056(14) 0.027(13) 0.037(13) 0.067(16)
C32 0.044(11) 0.056(13) 0.057(13) 0.028(10) 0.026(10) 0.007(10)
C33 0.026(8) 0.015(7) 0.050(10) -0.009(7) 0.006(7) 0.001(6)
C34 0.034(10) 0.031(10) 0.100(18) 0.002(10) 0.045(11) -0.001(8)
C37 0.033(8) 0.009(6) 0.037(9) -0.005(6) -0.010(7) 0.006(6)
C38 0.057(11) 0.012(7) 0.032(9) -0.002(6) -0.006(8) 0.009(7)
C41 0.069(15) 0.027(9) 0.049(12) -0.012(8) 0.019(10) -0.014(9)
C42 0.085(18) 0.070(16) 0.067(16) -0.001(13) 0.036(14) -0.049(14)
C43 0.076(14) 0.028(9) 0.033(10) -0.016(7) -0.016(9) 0.020(9)
C44 0.068(16) 0.059(14) 0.061(14) -0.004(11) 0.000(12) 0.039(12)
C45 0.023(9) 0.037(10) 0.084(16) 0.005(10) 0.032(10) 0.005(8)
C46 0.055(15) 0.10(2) 0.090(19) 0.074(17) 0.023(13) 0.015(13)
C47 0.023(8) 0.036(9) 0.050(11) -0.015(8) 0.006(7) 0.009(7)
C48 0.038(11) 0.063(14) 0.052(12) -0.028(11) 0.004(9) -0.008(10)
C49 0.019(7) 0.023(7) 0.014(6) 0.002(5) -0.007(5) 0.011(6)
C50 0.017(7) 0.018(7) 0.021(7) 0.003(5) -0.014(5) 0.007(5)
C51 0.048(11) 0.027(9) 0.031(9) 0.004(7) 0.004(8) -0.013(8)
C52 0.040(10) 0.052(11) 0.024(9) -0.001(8) -0.001(7) 0.028(9)
C53 0.027(9) 0.032(9) 0.049(11) 0.002(8) 0.001(7) 0.012(7)
C54 0.027(9) 0.075(15) 0.046(11) 0.010(10) -0.009(8) -0.010(9)
C55 0.033(9) 0.030(9) 0.035(9) -0.010(7) 0.009(7) 0.004(7)
C56 0.028(8) 0.053(11) 0.018(7) -0.016(7) 0.013(6) -0.002(7)
C57 0.059(12) 0.021(8) 0.025(8) 0.008(6) -0.001(8) -0.024(8)
C58 0.043(10) 0.054(11) 0.015(7) -0.006(7) -0.002(7) 0.003(9)
C59 0.036(9) 0.036(9) 0.017(7) -0.009(6) -0.004(6) -0.010(7)
C60 0.020(8) 0.047(10) 0.038(10) -0.015(8) -0.013(7) -0.010(7)
C61 0.045(10) 0.044(10) 0.020(8) -0.004(7) -0.002(7) -0.011(8)
C62 0.033(10) 0.060(12) 0.035(10) 0.004(9) 0.011(8) -0.006(9)
C63 0.036(9) 0.014(7) 0.028(8) 0.006(6) -0.004(7) -0.006(6)
C64 0.028(8) 0.032(8) 0.022(8) 0.009(6) 0.006(6) -0.003(7)
C65 0.021(8) 0.034(9) 0.043(10) -0.004(7) 0.002(7) -0.009(7)
C66 0.022(8) 0.055(12) 0.045(10) -0.011(9) 0.021(8) -0.006(8)
C67 0.038(10) 0.029(9) 0.040(10) 0.000(7) 0.004(8) 0.007(7)
C68 0.027(8) 0.037(9) 0.035(9) -0.009(7) 0.014(7) 0.012(7)
C69 0.041(10) 0.028(9) 0.045(10) -0.012(8) 0.002(8) 0.009(7)
C70 0.025(8) 0.044(10) 0.032(9) -0.004(7) -0.009(7) 0.012(7)
C71 0.025(8) 0.020(7) 0.037(9) 0.002(6) -0.010(7) -0.007(6)
C72 0.014(7) 0.017(7) 0.037(9) 0.002(6) -0.008(6) -0.001(5)
C73 0.028(9) 0.057(12) 0.035(10) -0.006(8) 0.008(7) -0.014(8)
C74 0.039(11) 0.080(15) 0.032(10) -0.014(10) 0.016(8) -0.035(10)
C75 0.051(11) 0.032(9) 0.043(10) -0.009(8) -0.009(9) -0.012(8)
C76 0.068(15) 0.076(16) 0.030(10) 0.018(10) -0.007(9) -0.036(13)
C77 0.066(15) 0.075(16) 0.048(13) 0.029(12) -0.011(11) -0.026(13)
C78 0.084(18) 0.083(17) 0.036(11) 0.036(12) -0.029(11) -0.032(14)
C79 0.060(14) 0.057(14) 0.054(13) 0.035(11) 0.006(11) 0.000(11)
C80 0.048(12) 0.056(12) 0.038(11) 0.018(9) -0.024(9) -0.021(10)
C81 0.057(11) 0.015(7) 0.028(9) -0.002(6) 0.005(8) -0.001(7)
C82 0.040(12) 0.11(2) 0.053(13) 0.039(13) 0.020(10) -0.010(12)
C83 0.031(9) 0.028(9) 0.044(10) -0.006(7) 0.001(8) -0.005(7)
C84 0.027(9) 0.041(10) 0.070(14) -0.011(10) -0.024(9) 0.001(8)
C85 0.043(10) 0.030(8) 0.022(8) 0.005(6) 0.003(7) -0.023(7)
C86 0.063(13) 0.048(11) 0.020(8) 0.000(7) 0.003(8) -0.023(10)
C87 0.049(15) 0.061(16) 0.14(3) -0.039(17) -0.028(16) 0.005(12)
C88 0.043(16) 0.13(3) 0.15(3) -0.03(2) -0.026(18) 0.010(16)
C91 0.031(10) 0.057(13) 0.054(12) -0.031(11) -0.001(8) -0.014(9)
C92 0.049(12) 0.056(13) 0.062(14) -0.049(11) 0.012(10) -0.002(10)
C93 0.055(12) 0.043(11) 0.023(8) -0.015(8) -0.014(8) 0.006(9)
C94 0.064(14) 0.072(15) 0.038(11) 0.007(10) -0.005(10) 0.038(12)
C95 0.064(13) 0.028(9) 0.027(9) 0.004(7) 0.009(8) 0.015(9)
C96 0.077(16) 0.043(12) 0.053(13) -0.011(10) 0.012(11) -0.039(11)
C97 0.045(12) 0.048(13) 0.063(14) -0.016(11) 0.024(10) -0.006(10)
C98 0.09(2) 0.080(18) 0.045(13) -0.006(12) 0.012(13) -0.005(15)
C99 0.043(11) 0.055(13) 0.054(12) 0.033(11) -0.007(9) 0.016(10)
C100 0.045(12) 0.071(15) 0.048(12) -0.003(11) -0.005(9) 0.004(11)
C103 0.057(13) 0.045(11) 0.040(11) 0.023(9) 0.000(9) 0.010(9)
C104 0.043(12) 0.067(15) 0.094(19) 0.031(14) 0.021(12) 0.018(11)
C105 0.045(12) 0.049(12) 0.043(11) -0.002(9) -0.008(9) 0.015(9)
C106 0.038(12) 0.082(17) 0.075(16) -0.029(14) 0.000(11) 0.011(11)
F1 0.055(7) 0.056(8) 0.067(8) 0.023(6) -0.034(6) -0.022(6)
F2 0.061(7) 0.049(7) 0.046(7) -0.016(5) -0.013(5) -0.014(6)
F3 0.093(12) 0.058(9) 0.137(14) -0.063(9) -0.056(10) 0.035(8)
F4 0.058(9) 0.145(16) 0.071(10) 0.047(10) 0.004(7) -0.046(10)
F5 0.069(8) 0.039(6) 0.083(9) 0.008(6) 0.002(7) -0.025(6)
F6 0.059(8) 0.061(9) 0.101(11) -0.014(8) -0.040(8) 0.003(7)
F7 0.094(12) 0.085(11) 0.099(12) -0.009(9) 0.048(10) -0.016(9)
F8 0.057(8) 0.066(8) 0.080(9) -0.008(7) -0.038(7) 0.016(7)
F9 0.062(8) 0.049(7) 0.048(7) -0.018(5) 0.007(6) 0.006(6)
F10 0.057(8) 0.063(8) 0.070(9) 0.022(7) 0.030(7) 0.018(6)
F11 0.073(11) 0.070(10) 0.149(16) -0.060(11) 0.027(10) -0.022(8)
F12 0.093(11) 0.083(10) 0.064(9) 0.022(8) -0.005(8) 0.050(9)
F13 0.081(10) 0.070(9) 0.073(9) 0.000(7) -0.003(8) -0.044(8)
F14 0.072(10) 0.031(7) 0.180(18) -0.008(8) 0.063(11) -0.014(6)
F15 0.055(8) 0.074(9) 0.084(10) 0.009(8) 0.033(7) 0.020(7)
F16 0.097(13) 0.074(11) 0.139(16) -0.030(10) -0.064(12) 0.019(9)
F17 0.072(10) 0.060(9) 0.097(11) 0.000(8) -0.001(8) -0.014(7)
F18 0.051(8) 0.083(10) 0.104(12) -0.013(9) -0.009(8) 0.026(7)
F19 0.085(11) 0.166(18) 0.044(8) 0.009(9) 0.025(8) 0.051(12)
F20 0.070(10) 0.095(12) 0.108(13) -0.009(10) -0.033(9) -0.003(9)
F21 0.071(10) 0.093(11) 0.074(10) 0.006(8) 0.009(7) 0.046(8)
F22 0.20(2) 0.094(14) 0.18(2) 0.081(14) 0.131(19) 0.089(15)
F23 0.108(13) 0.135(16) 0.053(9) -0.024(9) 0.013(8) 0.048(12)
F24 0.105(15) 0.088(13) 0.153(18) -0.027(12) 0.000(13) -0.032(11)
F25 0.065(9) 0.080(10) 0.071(9) -0.004(8) 0.001(7) 0.026(8)
F26 0.076(11) 0.061(10) 0.161(18) 0.007(10) 0.033(11) -0.016(8)
F27 0.094(12) 0.061(9) 0.117(13) -0.048(9) -0.037(10) 0.031(8)
F28 0.102(13) 0.143(17) 0.063(10) 0.027(10) -0.016(9) 0.016(12)
B1 0.058(14) 0.027(10) 0.033(11) -0.003(8) -0.007(10) -0.011(9)
B2 0.022(9) 0.052(13) 0.044(12) -0.013(10) -0.002(8) -0.008(9)
B3 0.028(10) 0.023(9) 0.054(13) 0.000(8) 0.015(9) 0.008(7)
B4 0.018(9) 0.036(11) 0.083(18) -0.004(11) 0.009(10) -0.005(8)
B5 0.029(11) 0.047(13) 0.068(16) -0.011(12) -0.013(10) 0.003(9)
B6 0.026(10) 0.032(10) 0.048(12) -0.004(9) 0.011(8) -0.009(8)
B7 0.049(13) 0.031(10) 0.035(11) 0.005(8) -0.005(9) 0.002(9)
B8 0.09(2) 0.057(17) 0.08(2) -0.005(15) -0.045(18) 0.033(16)
B9 0.064(17) 0.077(19) 0.040(14) 0.012(13) 0.019(12) 0.011(14)
B10 0.048(15) 0.12(3) 0.066(18) 0.07(2) 0.003(13) 0.015(17)

loop_
_atom_type_symbol
_atom_type_description
_atom_type_scat_dispersion_real
_atom_type_scat_dispersion_imag
_atom_type_scat_source
C C 0.0033 0.0016 'International Tables Vol C Tables 4.2.6.8 and 6.1.1.4'
H H 0.0000 0.0000 'International Tables Vol C Tables 4.2.6.8 and 6.1.1.4'
B B 0.0013 0.0007 'International Tables Vol C Tables 4.2.6.8 and 6.1.1.4'
N N 0.0061 0.0033 'International Tables Vol C Tables 4.2.6.8 and 6.1.1.4'
F F 0.0171 0.0103 'International Tables Vol C Tables 4.2.6.8 and 6.1.1.4'
S S 0.1246 0.1234 'International Tables Vol C Tables 4.2.6.8 and 6.1.1.4'
Cu Cu 0.3201 1.2651 'International Tables Vol C Tables 4.2.6.8 and 6.1.1.4'

loop_
_geom_angle_atom_site_label_1
_geom_angle_atom_site_label_2
_geom_angle_atom_site_label_3
_geom_angle
N2 Cu1 N1 86.6(5)
N2 Cu1 S2 89.8(4)
N1 Cu1 S2 161.4(4)
N2 Cu1 S1 160.6(4)
N1 Cu1 S1 88.8(4)
S2 Cu1 S1 100.31(15)
N3 Cu2 N4 87.6(5)
N3 Cu2 S4 162.8(4)
N4 Cu2 S4 87.7(4)
N3 Cu2 S3 88.3(4)
N4 Cu2 S3 163.4(4)
S4 Cu2 S3 100.63(14)
N5 Cu3 N6 87.2(5)
N5 Cu3 S6 162.1(4)
N6 Cu3 S6 88.0(4)
N5 Cu3 S5 87.4(4)
N6 Cu3 S5 161.0(4)
S6 Cu3 S5 102.33(15)
N8 Cu4 N7 86.6(7)
N8 Cu4 S7 160.5(5)
N7 Cu4 S7 89.0(5)
N8 Cu4 S8 90.3(6)
N7 Cu4 S8 161.3(5)
S7 Cu4 S8 99.67(16)
N9 Cu5 S7 112.3(4)
N9 Cu5 S1 109.6(4)
S7 Cu5 S1 113.20(16)
N9 Cu5 S5 104.7(4)
S7 Cu5 S5 107.30(15)
S1 Cu5 S5 109.47(15)
N10 Cu6 S5 115.8(4)
N10 Cu6 S2 110.9(4)
S5 Cu6 S2 108.07(14)
N10 Cu6 S4 101.6(4)
S5 Cu6 S4 107.46(14)
S2 Cu6 S4 112.90(15)
N11 Cu7 S6 116.6(4)
N11 Cu7 S3 105.6(4)
S6 Cu7 S3 107.92(15)
N11 Cu7 S7 111.3(4)
S6 Cu7 S7 105.25(15)
S3 Cu7 S7 110.08(16)
N12A Cu8 S2 122.7(9)
N12B Cu8 S2 102.1(10)
N12A Cu8 S8 103.1(11)
N12B Cu8 S8 114.5(10)
S2 Cu8 S8 115.83(16)
N12A Cu8 S3 99.0(12)
N12B Cu8 S3 110.5(10)
S2 Cu8 S3 108.39(15)
S8 Cu8 S3 105.51(16)
N13 Cu9 N14 105.1(7)
N13 Cu9 S8 105.2(5)
N14 Cu9 S8 123.5(5)
N13 Cu9 S1 121.6(5)
N14 Cu9 S1 102.7(5)
S8 Cu9 S1 100.27(14)
N16 Cu10 N15 97.2(7)
N16 Cu10 S6 104.6(5)
N15 Cu10 S6 126.2(5)
N16 Cu10 S4 127.0(5)
N15 Cu10 S4 102.9(5)
S6 Cu10 S4 101.79(14)
N18 Cu11 N17 86.9(5)
N18 Cu11 S10 88.2(4)
N17 Cu11 S10 162.8(4)
N18 Cu11 S9 161.4(4)
N17 Cu11 S9 88.1(3)
S10 Cu11 S9 101.40(14)
N19 Cu12 N20 87.0(5)
N19 Cu12 S12 162.2(4)
N20 Cu12 S12 88.4(3)
N19 Cu12 S11 88.1(4)
N20 Cu12 S11 162.2(4)
S12 Cu12 S11 101.11(14)
N22 Cu13 N21 86.6(5)
N22 Cu13 S13 160.5(4)
N21 Cu13 S13 88.1(4)
N22 Cu13 S14 89.8(4)
N21 Cu13 S14 162.5(4)
S13 Cu13 S14 100.58(14)
N24 Cu14 N23 86.1(7)
N24 Cu14 S16 89.1(6)
N23 Cu14 S16 161.3(4)
N24 Cu14 S15 161.1(6)
N23 Cu14 S15 90.4(4)
S16 Cu14 S15 99.66(16)
N25 Cu15 S9 116.2(5)
N25 Cu15 S13 110.5(5)
S9 Cu15 S13 108.45(14)
N25 Cu15 S12 101.8(5)
S9 Cu15 S12 107.39(14)
S13 Cu15 S12 112.48(14)
N26 Cu16 S15 114.3(4)
N26 Cu16 S14 109.5(4)
S15 Cu16 S14 112.17(16)
N26 Cu16 S9 103.8(4)
S15 Cu16 S9 107.75(14)
S14 Cu16 S9 108.86(14)
N27 Cu17 S10 116.6(5)
N27 Cu17 S15 112.5(5)
S10 Cu17 S15 104.21(15)
N27 Cu17 S11 105.0(5)
S10 Cu17 S11 108.28(16)
S15 Cu17 S11 110.15(16)
N28 Cu18 S13 104.6(7)
N28 Cu18 S16 112.0(6)
S13 Cu18 S16 115.12(15)
N28 Cu18 S11 111.1(5)
S13 Cu18 S11 108.63(15)
S16 Cu18 S11 105.46(17)
N29 Cu19 N30 94.6(7)
N29 Cu19 S10 125.1(5)
N30 Cu19 S10 104.1(5)
N29 Cu19 S12 104.7(6)
N30 Cu19 S12 128.1(5)
S10 Cu19 S12 102.86(14)
N32 Cu20 N31 105.7(6)
N32 Cu20 S16 121.9(5)
N31 Cu20 S16 102.8(5)
N32 Cu20 S14 104.0(5)
N31 Cu20 S14 123.3(4)
S16 Cu20 S14 100.69(14)
C1 S1 Cu1 97.8(5)
C1 S1 Cu5 108.7(6)
Cu1 S1 Cu5 118.80(17)
C1 S1 Cu9 111.3(6)
Cu1 S1 Cu9 100.13(16)
Cu5 S1 Cu9 118.14(18)
C8 S2 Cu1 96.6(6)
C8 S2 Cu8 109.8(6)
Cu1 S2 Cu8 117.12(17)
C8 S2 Cu6 108.7(5)
Cu1 S2 Cu6 106.96(17)
Cu8 S2 Cu6 115.81(17)
C9 S3 Cu2 97.0(6)
C9 S3 Cu7 106.7(6)
Cu2 S3 Cu7 115.53(19)
C9 S3 Cu8 105.7(6)
Cu2 S3 Cu8 113.02(18)
Cu7 S3 Cu8 116.19(17)
C16 S4 Cu2 98.9(5)
C16 S4 Cu10 106.3(5)
Cu2 S4 Cu10 91.59(14)
C16 S4 Cu6 113.6(5)
Cu2 S4 Cu6 119.79(17)
Cu10 S4 Cu6 122.45(16)
C17 S5 Cu3 98.2(5)
C17 S5 Cu6 105.6(6)
Cu3 S5 Cu6 115.01(16)
C17 S5 Cu5 107.6(6)
Cu3 S5 Cu5 110.38(16)
Cu6 S5 Cu5 117.72(16)
C24 S6 Cu3 98.7(6)
C24 S6 Cu10 107.5(6)
Cu3 S6 Cu10 90.68(16)
C24 S6 Cu7 113.4(6)
Cu3 S6 Cu7 122.74(18)
Cu10 S6 Cu7 120.07(18)
C25 S7 Cu4 97.6(6)
C25 S7 Cu5 107.3(7)
Cu4 S7 Cu5 116.95(19)
C25 S7 Cu7 110.3(7)
Cu4 S7 Cu7 102.98(17)
Cu5 S7 Cu7 119.54(17)
C32 S8 Cu4 97.8(8)
C32 S8 Cu9 109.4(8)
Cu4 S8 Cu9 98.52(17)
C32 S8 Cu8 111.3(7)
Cu4 S8 Cu8 124.58(19)
Cu9 S8 Cu8 113.51(19)
C49 S9 Cu11 97.5(4)
C49 S9 Cu15 106.3(5)
Cu11 S9 Cu15 114.32(15)
C49 S9 Cu16 107.1(5)
Cu11 S9 Cu16 110.64(15)
Cu15 S9 Cu16 118.39(16)
C56 S10 Cu11 98.0(5)
C56 S10 Cu19 106.1(6)
Cu11 S10 Cu19 89.07(15)
C56 S10 Cu17 115.4(6)
Cu11 S10 Cu17 124.84(18)
Cu19 S10 Cu17 118.80(18)
C57 S11 Cu12 97.5(5)
C57 S11 Cu17 106.9(6)
Cu12 S11 Cu17 115.12(18)
C57 S11 Cu18 105.2(6)
Cu12 S11 Cu18 113.17(18)
Cu17 S11 Cu18 116.35(16)
C64 S12 Cu12 98.9(5)
C64 S12 Cu19 106.9(5)
Cu12 S12 Cu19 89.96(14)
C64 S12 Cu15 114.1(5)
Cu12 S12 Cu15 120.23(16)
Cu19 S12 Cu15 122.33(16)
C65 S13 Cu13 96.6(5)
C65 S13 Cu18 110.7(6)
Cu13 S13 Cu18 117.14(17)
C65 S13 Cu15 108.3(6)
Cu13 S13 Cu15 106.37(16)
Cu18 S13 Cu15 115.85(17)
C72 S14 Cu13 97.7(5)
C72 S14 Cu16 111.2(5)
Cu13 S14 Cu16 119.75(16)
C72 S14 Cu20 108.6(5)
Cu13 S14 Cu20 98.30(15)
Cu16 S14 Cu20 118.77(17)
C73 S15 Cu14 97.8(7)
C73 S15 Cu16 107.8(6)
Cu14 S15 Cu16 117.49(19)
C73 S15 Cu17 108.2(6)
Cu14 S15 Cu17 102.94(17)
Cu16 S15 Cu17 120.16(17)
C80 S16 Cu14 97.6(7)
C80 S16 Cu20 110.1(7)
Cu14 S16 Cu20 97.52(17)
C80 S16 Cu18 111.1(6)
Cu14 S16 Cu18 124.8(2)
Cu20 S16 Cu18 113.83(19)
C2 N1 C3 112.6(14)
C2 N1 C4 112.1(12)
C3 N1 C4 110.1(14)
C2 N1 Cu1 108.6(9)
C3 N1 Cu1 106.7(10)
C4 N1 Cu1 106.5(10)
C5 N2 C6 112.4(13)
C5 N2 C7 111.5(13)
C6 N2 C7 110.1(13)
C5 N2 Cu1 106.7(10)
C6 N2 Cu1 108.2(10)
C7 N2 Cu1 107.6(9)
C11 N3 C12 113.3(13)
C11 N3 C10 110.6(13)
C12 N3 C10 111.2(13)
C11 N3 Cu2 108.5(10)
C12 N3 Cu2 106.7(10)
C10 N3 Cu2 106.1(9)
C15 N4 C13 112.7(13)
C15 N4 C14 111.0(13)
C13 N4 C14 110.4(13)
C15 N4 Cu2 111.2(10)
C13 N4 Cu2 104.2(9)
C14 N4 Cu2 107.0(9)
C18 N5 C19 112.2(12)
C18 N5 C20 111.3(12)
C19 N5 C20 109.2(12)
C18 N5 Cu3 107.1(9)
C19 N5 Cu3 109.1(9)
C20 N5 Cu3 107.8(9)
C23 N6 C22 112.6(14)
C23 N6 C21 113.7(15)
C22 N6 C21 111.0(16)
C23 N6 Cu3 109.2(10)
C22 N6 Cu3 106.8(12)
C21 N6 Cu3 102.8(10)
C26 N7 C28 112.8(16)
C26 N7 C27 111.8(15)
C28 N7 C27 106.7(16)
C26 N7 Cu4 109.1(10)
C28 N7 Cu4 107.8(13)
C27 N7 Cu4 108.6(11)
C31 N8 C29 115.1(18)
C31 N8 C30 107.9(19)
C29 N8 C30 108.9(19)
C31 N8 Cu4 110.1(13)
C29 N8 Cu4 105.5(13)
C30 N8 Cu4 109.3(12)
C33 N9 Cu5 169.3(14)
C35A N10 Cu6 162.4(17)
C35B N10 Cu6 151(3)
C37 N11 Cu7 163.1(13)
C41 N13 Cu9 170.0(16)
C43 N14 Cu9 171.1(17)
C45 N15 Cu10 160.0(17)
C47 N16 Cu10 164.2(16)
C52 N17 C50 111.9(13)
C52 N17 C51 109.5(13)
C50 N17 C51 112.1(12)
C52 N17 Cu11 107.8(9)
C50 N17 Cu11 106.5(8)
C51 N17 Cu11 109.0(10)
C53 N18 C54 109.8(13)
C53 N18 C55 111.4(13)
C54 N18 C55 110.0(14)
C53 N18 Cu11 104.8(10)
C54 N18 Cu11 108.2(11)
C55 N18 Cu11 112.4(10)
C59 N19 C58 109.1(13)
C59 N19 C60 112.0(13)
C58 N19 C60 109.3(13)
C59 N19 Cu12 111.5(10)
C58 N19 Cu12 107.4(10)
C60 N19 Cu12 107.4(10)
C62 N20 C63 110.1(13)
C62 N20 C61 112.5(13)
C63 N20 C61 109.5(13)
C62 N20 Cu12 110.1(11)
C63 N20 Cu12 110.7(9)
C61 N20 Cu12 103.9(10)
C66 N21 C67 112.0(14)
C66 N21 C68 112.3(14)
C67 N21 C68 109.3(13)
C66 N21 Cu13 109.9(10)
C67 N21 Cu13 107.4(10)
C68 N21 Cu13 105.6(10)
C69 N22 C70 111.7(13)
C69 N22 C71 110.8(12)
C70 N22 C71 109.7(12)
C69 N22 Cu13 107.4(10)
C70 N22 Cu13 108.1(9)
C71 N22 Cu13 109.1(9)
C76 N23 C75 110.5(15)
C76 N23 C74 112.1(16)
C75 N23 C74 108.4(14)
C76 N23 Cu14 108.1(12)
C75 N23 Cu14 111.8(12)
C74 N23 Cu14 105.9(10)
C78 N24 C79 110.4(19)
C78 N24 C77 111.1(18)
C79 N24 C77 111.8(18)
C78 N24 Cu14 108.7(13)
C79 N24 Cu14 110.1(12)
C77 N24 Cu14 104.6(13)
C81 N25 Cu15 159.8(15)
C83 N26 Cu16 168.4(15)
C85 N27 Cu17 170.1(16)
C87 N28 Cu18 164(3)
C89B N29 Cu19 157(2)
C89A N29 Cu19 150(2)
C91 N30 Cu19 166.0(16)
C93 N31 Cu20 171.3(15)
C95 N32 Cu20 170.1(16)
C2 C1 S1 108.9(10)
N1 C2 C1 112.7(12)
N1 C4 C5 108.8(13)
N2 C5 C4 110.3(14)
C8 C7 N2 108.2(13)
C7 C8 S2 112.1(11)
C10 C9 S3 111.7(12)
N3 C10 C9 109.1(13)
N3 C12 C13 109.3(13)
N4 C13 C12 109.2(13)
N4 C15 C16 113.0(13)
C15 C16 S4 107.2(11)
C18 C17 S5 109.7(10)
N5 C18 C17 110.8(12)
C21 C20 N5 108.3(13)
N6 C21 C20 112.9(15)
N6 C23 C24 112.8(14)
C23 C24 S6 107.2(10)
C26 C25 S7 109.4(13)
N7 C26 C25 112.4(14)
C29 C28 N7 110.8(19)
C28 C29 N8 111(2)
N8 C31 C32 115(2)
C31 C32 S8 109.2(15)
N9 C33 C34 179.5(18)
N10 C35A C36A 170(3)
N10 C35B C36B 170(5)
N11 C37 C38 179.5(17)
C39A N12A Cu8 166(4)
N12A C39A C40A 141(5)
C39B N12B Cu8 165(4)
N12B C39B C40B 170(6)
N13 C41 C42 175(3)
N14 C43 C44 175(2)
N15 C45 C46 176(3)
N16 C47 C48 179(2)
C50 C49 S9 110.5(9)
N17 C50 C49 111.5(11)
N17 C52 C53 109.7(14)
N18 C53 C52 110.8(14)
N18 C55 C56 109.8(13)
C55 C56 S10 109.9(10)
C58 C57 S11 110.5(11)
N19 C58 C57 110.2(14)
N19 C60 C61 108.4(13)
N20 C61 C60 106.9(14)
N20 C63 C64 110.6(12)
C63 C64 S12 109.5(10)
C66 C65 S13 110.6(11)
N21 C66 C65 111.5(15)
N21 C68 C69 110.2(14)
N22 C69 C68 109.0(13)
C72 C71 N22 110.9(12)
C71 C72 S14 112.2(10)
C74 C73 S15 109.8(14)
C73 C74 N23 113.6(15)
N23 C76 C77 107.1(18)
N24 C77 C76 108.3(19)
C80 C79 N24 110.9(18)
C79 C80 S16 109.2(14)
N25 C81 C82 177(2)
N26 C83 C84 175.9(19)
N27 C85 C86 177(2)
N28 C87 C88 173(4)
N29 C89A C90A 173(3)
N29 C89B C90B 169(3)
N30 C91 C92 173(2)
N31 C93 C94 177(2)
N32 C95 C96 177(2)
N33 C97 C98 179(2)
N34 C99 C100 177(2)
N35 C101 C102 174(5)
N36 C103 C104 177(3)
N37 C105 C106 179(3)
F4 B1 F3 110.1(19)
F4 B1 F1 110.6(19)
F3 B1 F1 107.2(18)
F4 B1 F2 113.6(18)
F3 B1 F2 107.9(18)
F1 B1 F2 107.2(15)
F6 B2 F8 112.4(18)
F6 B2 F7 111.2(18)
F8 B2 F7 110.6(19)
F6 B2 F5 109.9(18)
F8 B2 F5 108.1(16)
F7 B2 F5 104.3(18)
F11 B3 F10 110(2)
F11 B3 F9 109.7(16)
F10 B3 F9 107.4(15)
F11 B3 F12 111.7(18)
F10 B3 F12 107.6(16)
F9 B3 F12 110.7(18)
F13 B4 F16 108.3(19)
F13 B4 F15 111.3(17)
F16 B4 F15 109(2)
F13 B4 F14 111(2)
F16 B4 F14 109.4(19)
F15 B4 F14 108.4(17)
F19 B5 F17 108(2)
F19 B5 F18 111(2)
F17 B5 F18 106.3(19)
F19 B5 F20 110(2)
F17 B5 F20 107(2)
F18 B5 F20 114.3(19)
F22 B6 F23 112(2)
F22 B6 F24 113(2)
F23 B6 F24 105.7(18)
F22 B6 F21 110.8(18)
F23 B6 F21 112.1(19)
F24 B6 F21 102.9(18)
F27 B7 F25 115.8(19)
F27 B7 F28 112.6(19)
F25 B7 F28 113.9(19)
F27 B7 F26 106.5(19)
F25 B7 F26 102.5(17)
F28 B7 F26 103.9(19)
F29 B8 F30 125(3)
F29 B8 F31 112(2)
F30 B8 F31 108(3)
F29 B8 F32 101(3)
F30 B8 F32 102(3)
F31 B8 F32 107(3)
F36 B9 F33 116(2)
F36 B9 F35 116(3)
F33 B9 F35 118(2)
F36 B9 F34 102(2)
F33 B9 F34 99(2)
F35 B9 F34 100(2)
F40 B10 F38 120(3)
F40 B10 F37 107(3)
F38 B10 F37 107(2)
F40 B10 F39 112(2)
F38 B10 F39 110(3)
F37 B10 F39 99(2)
F43 B11 F42 134(4)
F43 B11 F41 112(3)
F42 B11 F41 107(3)
F43 B11 F44 96(3)
F42 B11 F44 98(3)
F41 B11 F44 102(3)
F47A B12A F45A 109.5(3)
F47A B12A F48A 109.6(3)
F45A B12A F48A 109.5(3)
F47A B12A F46A 109.5(4)
F45A B12A F46A 109.4(3)
F48A B12A F46A 109.4(3)
F45B B12B F47B 109.5(3)
F45B B12B F46B 109.5(4)
F47B B12B F46B 109.5(3)
F45B B12B F48B 109.4(3)
F47B B12B F48B 109.5(3)
F46B B12B F48B 109.5(3)

loop_
_geom_bond_atom_site_label_1
_geom_bond_atom_site_label_2
_geom_bond_distance
Cu1 N2 2.049(13)
Cu1 N1 2.050(13)
Cu1 S2 2.242(4)
Cu1 S1 2.245(4)
Cu2 N3 2.033(12)
Cu2 N4 2.036(11)
Cu2 S4 2.227(4)
Cu2 S3 2.269(4)
Cu3 N5 2.023(13)
Cu3 N6 2.070(13)
Cu3 S6 2.241(4)
Cu3 S5 2.245(4)
Cu4 N8 2.011(15)
Cu4 N7 2.015(14)
Cu4 S7 2.233(4)
Cu4 S8 2.252(5)
Cu5 N9 2.003(14)
Cu5 S7 2.274(4)
Cu5 S1 2.305(4)
Cu5 S5 2.334(4)
Cu6 N10 2.031(14)
Cu6 S5 2.293(4)
Cu6 S2 2.303(4)
Cu6 S4 2.318(4)
Cu7 N11 1.999(15)
Cu7 S6 2.304(5)
Cu7 S3 2.330(5)
Cu7 S7 2.331(4)
Cu8 N12A 2.00(2)
Cu8 N12B 2.03(3)
Cu8 S2 2.288(4)
Cu8 S8 2.307(4)
Cu8 S3 2.336(5)
Cu9 N13 1.981(16)
Cu9 N14 2.005(17)
Cu9 S8 2.296(4)
Cu9 S1 2.305(4)
Cu10 N16 2.020(14)
Cu10 N15 2.045(18)
Cu10 S6 2.283(4)
Cu10 S4 2.295(4)
Cu11 N18 2.015(12)
Cu11 N17 2.027(12)
Cu11 S10 2.249(4)
Cu11 S9 2.265(4)
Cu12 N19 2.000(14)
Cu12 N20 2.053(13)
Cu12 S12 2.226(4)
Cu12 S11 2.271(4)
Cu13 N22 2.026(12)
Cu13 N21 2.047(13)
Cu13 S13 2.250(4)
Cu13 S14 2.250(4)
Cu14 N24 2.016(16)
Cu14 N23 2.031(15)
Cu14 S16 2.239(5)
Cu14 S15 2.242(4)
Cu15 N25 1.995(14)
Cu15 S9 2.283(4)
Cu15 S13 2.314(4)
Cu15 S12 2.320(4)
Cu16 N26 1.985(13)
Cu16 S15 2.269(4)
Cu16 S14 2.289(4)
Cu16 S9 2.323(4)
Cu17 N27 1.993(15)
Cu17 S10 2.302(5)
Cu17 S15 2.321(4)
Cu17 S11 2.321(4)
Cu18 N28 2.034(17)
Cu18 S13 2.292(4)
Cu18 S16 2.310(4)
Cu18 S11 2.332(4)
Cu19 N29 2.004(18)
Cu19 N30 2.064(15)
Cu19 S10 2.285(4)
Cu19 S12 2.288(4)
Cu20 N32 1.999(17)
Cu20 N31 2.009(15)
Cu20 S16 2.300(5)
Cu20 S14 2.315(4)
S1 C1 1.826(16)
S2 C8 1.841(16)
S3 C9 1.816(17)
S4 C16 1.845(15)
S5 C17 1.834(15)
S6 C24 1.831(15)
S7 C25 1.859(17)
S8 C32 1.852(18)
S9 C49 1.852(13)
S10 C56 1.827(16)
S11 C57 1.824(17)
S12 C64 1.829(15)
S13 C65 1.877(16)
S14 C72 1.826(15)
S15 C73 1.847(17)
S16 C80 1.845(18)
N1 C2 1.45(2)
N1 C3 1.47(2)
N1 C4 1.486(18)
N2 C5 1.47(2)
N2 C6 1.49(2)
N2 C7 1.524(19)
N3 C11 1.45(2)
N3 C12 1.49(2)
N3 C10 1.50(2)
N4 C15 1.42(2)
N4 C13 1.504(19)
N4 C14 1.504(19)
N5 C18 1.475(19)
N5 C19 1.50(2)
N5 C20 1.515(18)
N6 C23 1.44(2)
N6 C22 1.45(2)
N6 C21 1.47(2)
N7 C26 1.44(2)
N7 C28 1.48(2)
N7 C27 1.49(2)
N8 C31 1.48(4)
N8 C29 1.51(3)
N8 C30 1.53(3)
N9 C33 1.13(2)
N10 C35A 1.09(3)
N10 C35B 1.19(5)
N11 C37 1.14(2)
N13 C41 1.14(2)
N14 C43 1.16(2)
N15 C45 1.14(3)
N16 C47 1.13(2)
N17 C52 1.471(19)
N17 C50 1.494(18)
N17 C51 1.50(2)
N18 C53 1.47(2)
N18 C54 1.48(2)
N18 C55 1.49(2)
N19 C59 1.46(2)
N19 C58 1.48(2)
N19 C60 1.490(19)
N20 C62 1.42(2)
N20 C63 1.475(19)
N20 C61 1.49(2)
N21 C66 1.43(2)
N21 C67 1.48(2)
N21 C68 1.51(2)
N22 C69 1.46(2)
N22 C70 1.48(2)
N22 C71 1.534(19)
N23 C76 1.46(2)
N23 C75 1.48(2)
N23 C74 1.51(3)
N24 C78 1.49(3)
N24 C79 1.50(3)
N24 C77 1.51(3)
N25 C81 1.16(2)
N26 C83 1.14(2)
N27 C85 1.14(2)
N28 C87 1.12(3)
N29 C89B 0.99(2)
N29 C89A 1.33(3)
N30 C91 1.10(2)
N31 C93 1.11(2)
N32 C95 1.13(2)
N33 C97 1.10(3)
N34 C99 1.19(3)
N35 C101 1.13(5)
N36 C103 1.14(3)
N37 C105 1.19(3)
C1 C2 1.51(2)
C4 C5 1.54(3)
C7 C8 1.51(3)
C9 C10 1.52(2)
C12 C13 1.53(2)
C15 C16 1.51(2)
C17 C18 1.49(2)
C20 C21 1.49(2)
C23 C24 1.52(2)
C25 C26 1.51(2)
C28 C29 1.45(4)
C31 C32 1.51(3)
C33 C34 1.46(2)
C35A C36A 1.47(4)
C35B C36B 1.44(7)
C37 C38 1.44(2)
N12A C39A 1.31(4)
C39A C40A 1.5500(9)
N12B C39B 1.07(6)
C39B C40B 1.61(9)
C41 C42 1.45(3)
C43 C44 1.43(3)
C45 C46 1.49(3)
C47 C48 1.46(2)
C49 C50 1.503(17)
C52 C53 1.51(2)
C55 C56 1.51(2)
C57 C58 1.54(2)
C60 C61 1.54(3)
C63 C64 1.52(2)
C65 C66 1.48(2)
C68 C69 1.52(2)
C71 C72 1.50(2)
C73 C74 1.51(3)
C76 C77 1.52(4)
C79 C80 1.48(3)
C81 C82 1.43(2)
C83 C84 1.46(2)
C85 C86 1.45(2)
C87 C88 1.45(4)
C89A C90A 1.5500(8)
C89B C90B 1.5500(8)
C91 C92 1.47(2)
C93 C94 1.48(3)
C95 C96 1.48(3)
C97 C98 1.42(3)
C99 C100 1.40(3)
C101 C102 1.47(6)
C103 C104 1.46(3)
C105 C106 1.42(3)
F1 B1 1.39(2)
F2 B1 1.40(2)
F3 B1 1.35(3)
F4 B1 1.33(3)
F5 B2 1.39(3)
F6 B2 1.32(2)
F7 B2 1.37(3)
F8 B2 1.35(2)
F9 B3 1.39(2)
F10 B3 1.37(2)
F11 B3 1.31(3)
F12 B3 1.39(2)
F13 B4 1.32(3)
F14 B4 1.42(3)
F15 B4 1.37(2)
F16 B4 1.36(3)
F17 B5 1.38(3)
F18 B5 1.38(2)
F19 B5 1.36(3)
F20 B5 1.41(3)
F21 B6 1.37(2)
F22 B6 1.26(3)
F23 B6 1.34(2)
F24 B6 1.35(3)
F25 B7 1.33(3)
F26 B7 1.46(3)
F27 B7 1.31(3)
F28 B7 1.38(2)
F29 B8 1.28(4)
F30 B8 1.28(3)
F31 B8 1.39(3)
F32 B8 1.43(4)
F33 B9 1.33(3)
F34 B9 1.49(4)
F36 B9 1.29(3)
F35 B9 1.34(3)
F37 B10 1.44(4)
F38 B10 1.31(3)
F39 B10 1.45(4)
F40 B10 1.29(3)
F41 B11 1.43(4)
F42 B11 1.25(4)
F43 B11 1.24(4)
F44 B11 1.53(5)
B12A F47A 1.3700(8)
B12A F45A 1.3700(8)
B12A F48A 1.3700(8)
B12A F46A 1.3700(8)
B12B F45B 1.3700(8)
B12B F47B 1.3700(8)
B12B F46B 1.3700(8)
B12B F48B 1.3700(8)
